data_7100318
loop_
_publ_author_name
'Alexander Steiner'
'Mark A. Benson'

_publ_section_title
;
Connecting cyclophosphazenes via ring N-centres with
covalent linkers
;
_journal_name_full 'Chemical Communications'
_journal_paper_doi 10.1039/b510898e
_journal_year 2005
_chemical_formula_sum 'C54 H104 Br2 Cl10 N14 P6'
_chemical_formula_weight 1649.65
_space_group_IT_number 2
_symmetry_cell_setting triclinic
_symmetry_space_group_name_Hall '-P 1'
_symmetry_space_group_name_H-M 'P -1'
_cell_angle_alpha 90.25(3)
_cell_angle_beta 92.69(3)
_cell_angle_gamma 94.36(3)
_cell_formula_units_Z 6
_cell_length_a 15.580(3)
_cell_length_b 26.870(5)
_cell_length_c 28.283(6)
_cell_measurement_temperature 150(2)
_cell_volume 11792(4)
_diffrn_ambient_temperature 150(2)
_exptl_crystal_density_diffrn 1.394
_cod_database_code 7100318

loop_
_symmetry_equiv_pos_as_xyz
'x, y, z'
'-x, -y, -z'

loop_
_atom_site_label
_atom_site_type_symbol
_atom_site_fract_x
_atom_site_fract_y
_atom_site_fract_z
_atom_site_U_iso_or_equiv
_atom_site_adp_type
_atom_site_occupancy
_atom_site_symmetry_multiplicity
_atom_site_calc_flag
_atom_site_refinement_flags
_atom_site_disorder_assembly
_atom_site_disorder_group
Br1 Br 1.03927(17) 0.19174(8) 0.81311(9) 0.0884(9) Uani 1 1 d U . .
Br2 Br 0.91281(14) 0.28921(7) 0.70007(7) 0.0521(6) Uani 1 1 d U . .
Br3 Br 0.74533(15) 0.53696(7) 0.80100(7) 0.0668(7) Uani 1 1 d U . .
Br4 Br 0.58497(18) 0.63002(7) 0.68875(7) 0.0907(9) Uani 1 1 d U . .
Br5 Br 0.41940(14) 0.87851(7) 0.80090(7) 0.0577(6) Uani 1 1 d U . .
Br6 Br 0.29975(14) 0.97721(7) 0.69397(7) 0.0662(7) Uani 1 1 d U . .
C11 C 1.2501(11) 0.0541(7) 0.7974(5) 0.034(5) Uani 1 1 d U . .
H11A H 1.2844 0.0294 0.7840 0.041 Uiso 1 1 calc R . .
H11B H 1.2865 0.0849 0.8016 0.041 Uiso 1 1 calc R . .
C12 C 1.1751(12) 0.0630(8) 0.7630(6) 0.048(5) Uani 1 1 d U . .
H12 H 1.1369 0.0355 0.7556 0.058 Uiso 1 1 calc R . .
C21 C 1.0856(12) 0.1119(6) 0.7088(6) 0.040(5) Uani 1 1 d U . .
H21A H 1.0490 0.1352 0.7226 0.047 Uiso 1 1 calc R . .
H21B H 1.0513 0.0805 0.7038 0.047 Uiso 1 1 calc R . .
C22 C 1.1587(11) 0.1039(7) 0.7433(6) 0.036(5) Uani 1 1 d U . .
H22 H 1.1960 0.1316 0.7511 0.043 Uiso 1 1 calc R . .
P11 P 1.1603(3) 0.07225(17) 0.87573(16) 0.0403(14) Uani 1 1 d U . .
P12 P 1.2617(3) -0.01856(17) 0.86137(16) 0.0389(13) Uani 1 1 d U . .
P13 P 1.1911(4) 0.0042(2) 0.94742(18) 0.0568(18) Uani 1 1 d U . .
Cl11 Cl 1.0908(5) -0.0337(2) 0.9767(3) 0.135(3) Uani 1 1 d U . .
Cl12 Cl 1.2706(6) 0.0170(4) 1.0037(2) 0.153(4) Uani 1 1 d U . .
N11 N 1.2217(8) 0.0365(5) 0.8447(4) 0.030(4) Uani 1 1 d U . .
N12 N 1.2297(10) -0.0319(5) 0.9115(5) 0.057(5) Uani 1 1 d U . .
N13 N 1.1630(10) 0.0560(5) 0.9285(5) 0.051(4) Uani 1 1 d U . .
N14 N 1.0607(8) 0.0718(4) 0.8528(4) 0.046(4) Uani 1 1 d DU . .
H14 H 1.0453 0.0976 0.8377 0.055 Uiso 1 1 calc R . .
C141 C 0.9977(8) 0.0289(5) 0.8572(5) 0.059(5) Uani 1 1 d DU . .
H141 H 1.0277 0.0021 0.8724 0.070 Uiso 1 1 calc R . .
C142 C 0.9599(11) 0.0092(6) 0.8097(5) 0.083(6) Uani 1 1 d DU . .
H14A H 1.0062 0.0045 0.7887 0.099 Uiso 1 1 calc R . .
H14B H 0.9288 -0.0230 0.8140 0.099 Uiso 1 1 calc R . .
C143 C 0.9007(12) 0.0440(8) 0.7876(5) 0.110(8) Uani 1 1 d DU . .
H14C H 0.8768 0.0300 0.7578 0.132 Uiso 1 1 calc R . .
H14D H 0.9330 0.0753 0.7810 0.132 Uiso 1 1 calc R . .
C144 C 0.8278(10) 0.0541(9) 0.8191(6) 0.107(8) Uani 1 1 d DU . .
H14E H 0.7918 0.0780 0.8041 0.128 Uiso 1 1 calc R . .
H14F H 0.7924 0.0234 0.8239 0.128 Uiso 1 1 calc R . .
C145 C 0.8648(13) 0.0746(8) 0.8661(6) 0.118(8) Uani 1 1 d DU . .
H14G H 0.8938 0.1073 0.8614 0.141 Uiso 1 1 calc R . .
H14H H 0.8182 0.0786 0.8871 0.141 Uiso 1 1 calc R . .
C146 C 0.9266(10) 0.0417(8) 0.8888(5) 0.096(7) Uani 1 1 d DU . .
H14I H 0.8953 0.0111 0.8982 0.115 Uiso 1 1 calc R . .
H14J H 0.9524 0.0580 0.9173 0.115 Uiso 1 1 calc R . .
N15 N 1.1987(8) 0.1279(4) 0.8676(4) 0.048(4) Uani 1 1 d DU . .
H15 H 1.1653 0.1479 0.8537 0.058 Uiso 1 1 calc R . .
C151 C 1.2859(9) 0.1478(5) 0.8817(4) 0.054(5) Uani 1 1 d DU . .
H151 H 1.3243 0.1206 0.8825 0.065 Uiso 1 1 calc R . .
C152 C 1.2870(12) 0.1717(7) 0.9304(5) 0.104(8) Uani 1 1 d DU . .
H15A H 1.2465 0.1974 0.9303 0.125 Uiso 1 1 calc R . .
H15B H 1.2694 0.1467 0.9534 0.125 Uiso 1 1 calc R . .
C153 C 1.3762(14) 0.1944(8) 0.9443(6) 0.137(9) Uani 1 1 d DU . .
H15C H 1.4150 0.1680 0.9478 0.165 Uiso 1 1 calc R . .
H15D H 1.3748 0.2110 0.9748 0.165 Uiso 1 1 calc R . .
C154 C 1.4113(13) 0.2317(7) 0.9087(6) 0.104(7) Uani 1 1 d DU . .
H15E H 1.3769 0.2604 0.9077 0.125 Uiso 1 1 calc R . .
H15F H 1.4701 0.2433 0.9182 0.125 Uiso 1 1 calc R . .
C155 C 1.4091(11) 0.2076(7) 0.8602(6) 0.091(7) Uani 1 1 d DU . .
H15G H 1.4286 0.2320 0.8371 0.110 Uiso 1 1 calc R . .
H15H H 1.4475 0.1808 0.8605 0.110 Uiso 1 1 calc R . .
C156 C 1.3183(10) 0.1872(6) 0.8467(5) 0.073(6) Uani 1 1 d DU . .
H15I H 1.3167 0.1725 0.8153 0.088 Uiso 1 1 calc R . .
H15J H 1.2805 0.2143 0.8460 0.088 Uiso 1 1 calc R . .
N16 N 1.2307(8) -0.0630(4) 0.8246(4) 0.058(4) Uani 1 1 d DU . .
H16 H 1.2690 -0.0737 0.8069 0.069 Uiso 1 1 calc R . .
C161 C 1.1435(9) -0.0866(5) 0.8187(4) 0.052(5) Uani 1 1 d DU . .
H161 H 1.1035 -0.0633 0.8301 0.062 Uiso 1 1 calc R . .
C162 C 1.1208(11) -0.0972(6) 0.7670(5) 0.076(6) Uani 1 1 d DU . .
H16A H 1.1225 -0.0660 0.7499 0.091 Uiso 1 1 calc R . .
H16B H 1.1637 -0.1173 0.7543 0.091 Uiso 1 1 calc R . .
C163 C 1.0332(12) -0.1242(7) 0.7588(6) 0.100(8) Uani 1 1 d DU . .
H16C H 1.0243 -0.1326 0.7255 0.119 Uiso 1 1 calc R . .
H16D H 0.9897 -0.1021 0.7669 0.119 Uiso 1 1 calc R . .
C164 C 1.0219(15) -0.1712(6) 0.7875(6) 0.106(8) Uani 1 1 d DU . .
H16E H 1.0587 -0.1958 0.7760 0.127 Uiso 1 1 calc R . .
H16F H 0.9626 -0.1851 0.7838 0.127 Uiso 1 1 calc R . .
C165 C 1.0448(12) -0.1602(7) 0.8391(6) 0.097(8) Uani 1 1 d DU . .
H16G H 1.0026 -0.1394 0.8515 0.116 Uiso 1 1 calc R . .
H16H H 1.0419 -0.1912 0.8565 0.116 Uiso 1 1 calc R . .
C166 C 1.1333(11) -0.1341(6) 0.8471(6) 0.080(7) Uani 1 1 d DU . .
H16I H 1.1762 -0.1563 0.8382 0.096 Uiso 1 1 calc R . .
H16J H 1.1434 -0.1261 0.8805 0.096 Uiso 1 1 calc R . .
N17 N 1.3676(8) -0.0123(4) 0.8569(5) 0.049(4) Uani 1 1 d DU . .
H17 H 1.3909 -0.0309 0.8371 0.058 Uiso 1 1 calc R . .
C171 C 1.4231(9) 0.0242(5) 0.8859(5) 0.065(6) Uani 1 1 d DU . .
H171 H 1.3864 0.0460 0.9024 0.078 Uiso 1 1 calc R . .
C172 C 1.4755(9) -0.0037(6) 0.9224(5) 0.064(6) Uani 1 1 d DU . .
H17A H 1.5025 0.0201 0.9455 0.076 Uiso 1 1 calc R . .
H17B H 1.4369 -0.0268 0.9389 0.076 Uiso 1 1 calc R . .
C173 C 1.5442(11) -0.0321(6) 0.9014(7) 0.090(7) Uani 1 1 d DU . .
H17C H 1.5174 -0.0591 0.8816 0.108 Uiso 1 1 calc R . .
H17D H 1.5782 -0.0467 0.9266 0.108 Uiso 1 1 calc R . .
C174 C 1.6023(10) 0.0015(7) 0.8723(7) 0.100(8) Uani 1 1 d DU . .
H17E H 1.6439 -0.0180 0.8576 0.120 Uiso 1 1 calc R . .
H17F H 1.6337 0.0264 0.8926 0.120 Uiso 1 1 calc R . .
C175 C 1.5498(11) 0.0273(7) 0.8340(6) 0.094(7) Uani 1 1 d DU . .
H17G H 1.5881 0.0499 0.8167 0.113 Uiso 1 1 calc R . .
H17H H 1.5232 0.0024 0.8119 0.113 Uiso 1 1 calc R . .
C176 C 1.4811(10) 0.0559(5) 0.8544(6) 0.079(6) Uani 1 1 d DU . .
H17I H 1.4462 0.0691 0.8287 0.095 Uiso 1 1 calc R . .
H17J H 1.5081 0.0840 0.8727 0.095 Uiso 1 1 calc R . .
P21 P 1.1773(3) 0.09479(16) 0.63261(15) 0.0376(13) Uani 1 1 d U . .
P22 P 1.0738(3) 0.18532(18) 0.64576(17) 0.0412(14) Uani 1 1 d U . .
P23 P 1.1488(3) 0.16394(19) 0.56053(16) 0.0443(15) Uani 1 1 d U . .
Cl21 Cl 1.0696(4) 0.1502(3) 0.50314(19) 0.095(2) Uani 1 1 d U . .
Cl22 Cl 1.2466(4) 0.2031(2) 0.5312(2) 0.094(2) Uani 1 1 d U . .
N21 N 1.1132(9) 0.1316(5) 0.6615(4) 0.034(4) Uani 1 1 d U . .
N22 N 1.1779(9) 0.1149(5) 0.5799(4) 0.043(4) Uani 1 1 d U . .
N23 N 1.1081(10) 0.1984(5) 0.5955(5) 0.050(4) Uani 1 1 d U . .
N24 N 1.1405(8) 0.0373(5) 0.6392(4) 0.049(4) Uani 1 1 d DU . .
H24 H 1.1747 0.0166 0.6513 0.059 Uiso 1 1 calc R . .
C241 C 1.0525(9) 0.0191(5) 0.6258(4) 0.049(5) Uani 1 1 d DU . .
H241 H 1.0166 0.0472 0.6288 0.059 Uiso 1 1 calc R . .
C242 C 1.0189(10) -0.0210(6) 0.6588(5) 0.071(6) Uani 1 1 d DU . .
H24A H 1.0550 -0.0489 0.6577 0.085 Uiso 1 1 calc R . .
H24B H 1.0229 -0.0079 0.6909 0.085 Uiso 1 1 calc R . .
C243 C 0.9273(11) -0.0396(7) 0.6466(6) 0.085(7) Uani 1 1 d DU . .
H24C H 0.8899 -0.0135 0.6536 0.102 Uiso 1 1 calc R . .
H24D H 0.9118 -0.0679 0.6664 0.102 Uiso 1 1 calc R . .
C244 C 0.9125(14) -0.0548(7) 0.5956(6) 0.107(8) Uani 1 1 d DU . .
H24E H 0.8511 -0.0616 0.5886 0.129 Uiso 1 1 calc R . .
H24F H 0.9403 -0.0852 0.5901 0.129 Uiso 1 1 calc R . .
C245 C 0.9472(13) -0.0147(8) 0.5629(6) 0.136(9) Uani 1 1 d DU . .
H24G H 0.9137 0.0142 0.5651 0.163 Uiso 1 1 calc R . .
H24H H 0.9412 -0.0270 0.5305 0.163 Uiso 1 1 calc R . .
C246 C 1.0412(12) 0.0008(7) 0.5751(5) 0.096(7) Uani 1 1 d DU . .
H24I H 1.0756 -0.0273 0.5708 0.116 Uiso 1 1 calc R . .
H24J H 1.0612 0.0272 0.5540 0.116 Uiso 1 1 calc R . .
N25 N 1.2764(7) 0.0977(4) 0.6565(4) 0.042(4) Uani 1 1 d DU . .
H25 H 1.2924 0.0728 0.6728 0.050 Uiso 1 1 calc R . .
C251 C 1.3385(8) 0.1411(5) 0.6509(4) 0.055(5) Uani 1 1 d DU . .
H251 H 1.3072 0.1682 0.6371 0.066 Uiso 1 1 calc R . .
C252 C 1.3790(10) 0.1589(6) 0.6985(5) 0.070(6) Uani 1 1 d DU . .
H25A H 1.4114 0.1907 0.6945 0.084 Uiso 1 1 calc R . .
H25B H 1.3339 0.1638 0.7201 0.084 Uiso 1 1 calc R . .
C253 C 1.4375(11) 0.1223(7) 0.7191(5) 0.087(7) Uani 1 1 d DU . .
H25C H 1.4044 0.0912 0.7254 0.104 Uiso 1 1 calc R . .
H25D H 1.4636 0.1352 0.7490 0.104 Uiso 1 1 calc R . .
C254 C 1.5079(10) 0.1124(9) 0.6857(6) 0.101(7) Uani 1 1 d DU . .
H25E H 1.5449 0.1427 0.6820 0.121 Uiso 1 1 calc R . .
H25F H 1.5429 0.0871 0.6990 0.121 Uiso 1 1 calc R . .
C255 C 1.4699(11) 0.0952(7) 0.6381(6) 0.089(7) Uani 1 1 d DU . .
H25G H 1.5160 0.0922 0.6166 0.107 Uiso 1 1 calc R . .
H25H H 1.4400 0.0624 0.6412 0.107 Uiso 1 1 calc R . .
C256 C 1.4091(9) 0.1297(7) 0.6178(5) 0.072(6) Uani 1 1 d DU . .
H25I H 1.3826 0.1153 0.5887 0.087 Uiso 1 1 calc R . .
H25J H 1.4410 0.1607 0.6099 0.087 Uiso 1 1 calc R . .
N26 N 0.9678(8) 0.1795(4) 0.6491(4) 0.042(4) Uani 1 1 d DU . .
H26 H 0.9441 0.1986 0.6683 0.050 Uiso 1 1 calc R . .
C261 C 0.9122(8) 0.1427(5) 0.6203(5) 0.055(5) Uani 1 1 d DU . .
H261 H 0.9498 0.1201 0.6055 0.066 Uiso 1 1 calc R . .
C262 C 0.8618(10) 0.1674(6) 0.5812(5) 0.074(6) Uani 1 1 d DU . .
H26A H 0.9010 0.1897 0.5642 0.089 Uiso 1 1 calc R . .
H26B H 0.8369 0.1419 0.5592 0.089 Uiso 1 1 calc R . .
C263 C 0.7914(10) 0.1962(6) 0.5989(7) 0.082(6) Uani 1 1 d DU . .
H26C H 0.7583 0.2086 0.5721 0.098 Uiso 1 1 calc R . .
H26D H 0.8165 0.2247 0.6172 0.098 Uiso 1 1 calc R . .
C264 C 0.7323(10) 0.1643(6) 0.6293(7) 0.085(7) Uani 1 1 d DU . .
H26E H 0.7016 0.1381 0.6100 0.102 Uiso 1 1 calc R . .
H26F H 0.6901 0.1847 0.6423 0.102 Uiso 1 1 calc R . .
C265 C 0.7836(11) 0.1410(7) 0.6695(6) 0.082(7) Uani 1 1 d DU . .
H26G H 0.8103 0.1672 0.6902 0.098 Uiso 1 1 calc R . .
H26H H 0.7448 0.1198 0.6879 0.098 Uiso 1 1 calc R . .
C266 C 0.8511(9) 0.1110(5) 0.6511(6) 0.074(6) Uani 1 1 d DU . .
H26I H 0.8241 0.0832 0.6325 0.089 Uiso 1 1 calc R . .
H26J H 0.8839 0.0976 0.6775 0.089 Uiso 1 1 calc R . .
N27 N 1.1038(8) 0.2273(4) 0.6835(4) 0.050(4) Uani 1 1 d DU . .
H27 H 1.0661 0.2358 0.7026 0.060 Uiso 1 1 calc R . .
C271 C 1.1898(8) 0.2531(5) 0.6887(4) 0.042(5) Uani 1 1 d DU . .
H271 H 1.2310 0.2303 0.6778 0.051 Uiso 1 1 calc R . .
C272 C 1.2136(11) 0.2658(6) 0.7399(5) 0.078(6) Uani 1 1 d DU . .
H27A H 1.2129 0.2353 0.7582 0.093 Uiso 1 1 calc R . .
H27B H 1.1710 0.2864 0.7522 0.093 Uiso 1 1 calc R . .
C273 C 1.3018(11) 0.2933(6) 0.7458(6) 0.084(7) Uani 1 1 d DU . .
H27C H 1.3129 0.3024 0.7789 0.100 Uiso 1 1 calc R . .
H27D H 1.3447 0.2711 0.7372 0.100 Uiso 1 1 calc R . .
C274 C 1.3117(13) 0.3399(6) 0.7163(5) 0.080(7) Uani 1 1 d DU . .
H27E H 1.3711 0.3538 0.7187 0.096 Uiso 1 1 calc R . .
H27F H 1.2755 0.3647 0.7278 0.096 Uiso 1 1 calc R . .
C275 C 1.2860(12) 0.3266(7) 0.6654(6) 0.100(8) Uani 1 1 d DU . .
H27G H 1.2869 0.3570 0.6470 0.120 Uiso 1 1 calc R . .
H27H H 1.3282 0.3059 0.6530 0.120 Uiso 1 1 calc R . .
C276 C 1.1980(10) 0.2995(6) 0.6591(6) 0.076(6) Uani 1 1 d DU . .
H27I H 1.1548 0.3216 0.6678 0.091 Uiso 1 1 calc R . .
H27J H 1.1870 0.2904 0.6260 0.091 Uiso 1 1 calc R . .
C31 C 0.9127(10) 0.3881(7) 0.7956(6) 0.042(5) Uani 1 1 d U . .
H31A H 0.9467 0.4199 0.7971 0.050 Uiso 1 1 calc R . .
H31B H 0.9482 0.3635 0.7831 0.050 Uiso 1 1 calc R . .
C32 C 0.8337(10) 0.3926(6) 0.7617(6) 0.036(4) Uani 1 1 d U . .
H32 H 0.7957 0.3644 0.7569 0.044 Uiso 1 1 calc R . .
C41 C 0.7432(10) 0.4384(6) 0.7067(5) 0.029(4) Uani 1 1 d U . .
H41A H 0.7084 0.4634 0.7192 0.035 Uiso 1 1 calc R . .
H41B H 0.7080 0.4070 0.7047 0.035 Uiso 1 1 calc R . .
C42 C 0.8165(11) 0.4329(7) 0.7392(6) 0.038(5) Uani 1 1 d U . .
H42 H 0.8548 0.4609 0.7445 0.045 Uiso 1 1 calc R . .
P31 P 0.8349(3) 0.41539(17) 0.87570(16) 0.0369(13) Uani 1 1 d U . .
P32 P 0.9056(3) 0.31402(16) 0.85991(16) 0.0345(13) Uani 1 1 d U . .
P33 P 0.8549(4) 0.34537(19) 0.94763(17) 0.0483(15) Uani 1 1 d U . .
Cl31 Cl 0.9480(5) 0.3543(3) 0.9984(2) 0.118(3) Uani 1 1 d U . .
Cl32 Cl 0.7586(5) 0.3178(2) 0.9856(2) 0.123(3) Uani 1 1 d U . .
N31 N 0.8887(9) 0.3729(5) 0.8465(4) 0.035(4) Uani 1 1 d U . .
N32 N 0.8774(10) 0.3048(5) 0.9111(5) 0.050(4) Uani 1 1 d U . .
N33 N 0.8356(10) 0.3981(5) 0.9287(5) 0.052(4) Uani 1 1 d U . .
N34 N 0.8851(8) 0.4670(5) 0.8669(4) 0.047(4) Uani 1 1 d DU . .
H34 H 0.8552 0.4892 0.8538 0.057 Uiso 1 1 calc R . .
C341 C 0.9757(9) 0.4825(6) 0.8779(4) 0.058(5) Uani 1 1 d DU . .
H341 H 1.0080 0.4526 0.8778 0.069 Uiso 1 1 calc R . .
C342 C 1.0117(11) 0.5177(7) 0.8399(5) 0.092(7) Uani 1 1 d DU . .
H34A H 1.0074 0.5004 0.8096 0.111 Uiso 1 1 calc R . .
H34B H 0.9768 0.5461 0.8371 0.111 Uiso 1 1 calc R . .
C343 C 1.1035(12) 0.5361(9) 0.8507(6) 0.113(8) Uani 1 1 d DU . .
H34C H 1.1214 0.5607 0.8275 0.136 Uiso 1 1 calc R . .
H34D H 1.1398 0.5085 0.8486 0.136 Uiso 1 1 calc R . .
C344 C 1.1155(15) 0.5592(8) 0.8997(6) 0.120(9) Uani 1 1 d DU . .
H34E H 1.1762 0.5684 0.9067 0.144 Uiso 1 1 calc R . .
H34F H 1.0848 0.5892 0.9008 0.144 Uiso 1 1 calc R . .
C345 C 1.0821(13) 0.5230(9) 0.9362(6) 0.126(9) Uani 1 1 d DU . .
H34G H 1.1159 0.4941 0.9367 0.151 Uiso 1 1 calc R . .
H34H H 1.0888 0.5387 0.9672 0.151 Uiso 1 1 calc R . .
C346 C 0.9895(12) 0.5064(8) 0.9260(5) 0.092(7) Uani 1 1 d DU . .
H34I H 0.9552 0.5350 0.9276 0.110 Uiso 1 1 calc R . .
H34J H 0.9704 0.4828 0.9498 0.110 Uiso 1 1 calc R . .
N35 N 0.7393(7) 0.4239(4) 0.8549(4) 0.043(4) Uani 1 1 d DU . .
H35 H 0.7307 0.4521 0.8421 0.052 Uiso 1 1 calc R . .
C351 C 0.6654(8) 0.3864(6) 0.8563(5) 0.057(5) Uani 1 1 d DU . .
H351 H 0.6880 0.3536 0.8609 0.069 Uiso 1 1 calc R . .
C352 C 0.6138(11) 0.3852(9) 0.8094(5) 0.113(8) Uani 1 1 d DU . .
H35A H 0.5970 0.4186 0.8026 0.135 Uiso 1 1 calc R . .
H35B H 0.6504 0.3758 0.7846 0.135 Uiso 1 1 calc R . .
C353 C 0.5349(10) 0.3500(8) 0.8085(6) 0.113(8) Uani 1 1 d DU . .
H35C H 0.5520 0.3161 0.8103 0.136 Uiso 1 1 calc R . .
H35D H 0.5028 0.3534 0.7786 0.136 Uiso 1 1 calc R . .
C354 C 0.4776(10) 0.3589(9) 0.8481(7) 0.108(8) Uani 1 1 d DU . .
H35E H 0.4313 0.3327 0.8483 0.130 Uiso 1 1 calc R . .
H35F H 0.4523 0.3905 0.8436 0.130 Uiso 1 1 calc R . .
C355 C 0.5287(12) 0.3596(10) 0.8946(6) 0.138(9) Uani 1 1 d DU . .
H35G H 0.4919 0.3686 0.9195 0.166 Uiso 1 1 calc R . .
H35H H 0.5457 0.3262 0.9010 0.166 Uiso 1 1 calc R . .
C356 C 0.6075(10) 0.3949(8) 0.8961(6) 0.100(8) Uani 1 1 d DU . .
H35I H 0.6394 0.3913 0.9261 0.120 Uiso 1 1 calc R . .
H35J H 0.5903 0.4289 0.8946 0.120 Uiso 1 1 calc R . .
N36 N 1.0059(7) 0.3068(4) 0.8498(4) 0.040(4) Uani 1 1 d DU . .
H36 H 1.0178 0.2850 0.8292 0.048 Uiso 1 1 calc R . .
C361 C 1.0767(7) 0.3367(5) 0.8751(4) 0.038(4) Uani 1 1 d DU . .
H361 H 1.0528 0.3643 0.8915 0.046 Uiso 1 1 calc R . .
C362 C 1.1410(9) 0.3578(7) 0.8408(5) 0.070(6) Uani 1 1 d DU . .
H36A H 1.1599 0.3307 0.8220 0.084 Uiso 1 1 calc R . .
H36B H 1.1127 0.3802 0.8193 0.084 Uiso 1 1 calc R . .
C363 C 1.2184(11) 0.3857(7) 0.8645(7) 0.096(7) Uani 1 1 d DU . .
H36C H 1.2601 0.3942 0.8409 0.115 Uiso 1 1 calc R . .
H36D H 1.2011 0.4167 0.8774 0.115 Uiso 1 1 calc R . .
C364 C 1.2606(10) 0.3573(8) 0.9033(6) 0.094(7) Uani 1 1 d DU . .
H36E H 1.3016 0.3798 0.9213 0.113 Uiso 1 1 calc R . .
H36F H 1.2924 0.3316 0.8894 0.113 Uiso 1 1 calc R . .
C365 C 1.1971(11) 0.3333(8) 0.9362(6) 0.106(8) Uani 1 1 d DU . .
H36G H 1.2265 0.3107 0.9568 0.127 Uiso 1 1 calc R . .
H36H H 1.1763 0.3591 0.9559 0.127 Uiso 1 1 calc R . .
C366 C 1.1213(10) 0.3051(7) 0.9113(6) 0.088(7) Uani 1 1 d DU . .
H36I H 1.0805 0.2935 0.9345 0.105 Uiso 1 1 calc R . .
H36J H 1.1406 0.2760 0.8957 0.105 Uiso 1 1 calc R . .
N37 N 0.8551(8) 0.2743(4) 0.8237(5) 0.048(4) Uani 1 1 d DU . .
H37 H 0.8815 0.2676 0.7987 0.057 Uiso 1 1 calc R . .
C371 C 0.7704(8) 0.2483(5) 0.8278(5) 0.043(5) Uani 1 1 d DU . .
H371 H 0.7383 0.2683 0.8489 0.051 Uiso 1 1 calc R . .
C372 C 0.7755(11) 0.1979(6) 0.8497(7) 0.097(8) Uani 1 1 d DU . .
H37A H 0.8014 0.2019 0.8815 0.116 Uiso 1 1 calc R . .
H37B H 0.8123 0.1785 0.8314 0.116 Uiso 1 1 calc R . .
C373 C 0.6881(12) 0.1700(8) 0.8519(7) 0.112(8) Uani 1 1 d DU . .
H37C H 0.6534 0.1875 0.8731 0.134 Uiso 1 1 calc R . .
H37D H 0.6951 0.1371 0.8648 0.134 Uiso 1 1 calc R . .
C374 C 0.6414(12) 0.1646(6) 0.8039(7) 0.083(7) Uani 1 1 d DU . .
H37E H 0.6726 0.1442 0.7833 0.100 Uiso 1 1 calc R . .
H37F H 0.5841 0.1485 0.8070 0.100 Uiso 1 1 calc R . .
C375 C 0.6352(11) 0.2157(7) 0.7831(8) 0.103(8) Uani 1 1 d DU . .
H37G H 0.6091 0.2123 0.7513 0.124 Uiso 1 1 calc R . .
H37H H 0.5978 0.2342 0.8019 0.124 Uiso 1 1 calc R . .
C376 C 0.7212(11) 0.2447(7) 0.7811(6) 0.087(7) Uani 1 1 d DU . .
H37I H 0.7553 0.2288 0.7584 0.104 Uiso 1 1 calc R . .
H37J H 0.7124 0.2781 0.7699 0.104 Uiso 1 1 calc R . .
P41 P 0.8208(3) 0.41290(16) 0.62728(16) 0.0312(12) Uani 1 1 d U . .
P42 P 0.7516(3) 0.51375(16) 0.64599(15) 0.0327(13) Uani 1 1 d U . .
P43 P 0.8108(3) 0.48756(18) 0.55820(16) 0.0393(14) Uani 1 1 d U . .
Cl41 Cl 0.9164(4) 0.5163(2) 0.5279(2) 0.088(2) Uani 1 1 d U . .
Cl42 Cl 0.7259(4) 0.4837(2) 0.50255(19) 0.085(2) Uani 1 1 d U . .
N41 N 0.7676(8) 0.4530(4) 0.6587(4) 0.028(3) Uani 1 1 d U . .
N42 N 0.7844(9) 0.5262(5) 0.5948(4) 0.044(4) Uani 1 1 d U . .
N43 N 0.8229(9) 0.4316(5) 0.5749(4) 0.039(4) Uani 1 1 d U . .
N44 N 0.9152(7) 0.4043(5) 0.6492(5) 0.044(4) Uani 1 1 d DU . .
H44 H 0.9216 0.3764 0.6632 0.053 Uiso 1 1 calc R . .
C441 C 0.9918(8) 0.4393(5) 0.6476(4) 0.039(5) Uani 1 1 d DU . .
H441 H 0.9713 0.4724 0.6418 0.047 Uiso 1 1 calc R . .
C442 C 1.0497(9) 0.4292(6) 0.6089(5) 0.066(6) Uani 1 1 d DU . .
H44A H 1.0184 0.4312 0.5786 0.080 Uiso 1 1 calc R . .
H44B H 1.0683 0.3957 0.6121 0.080 Uiso 1 1 calc R . .
C443 C 1.1266(12) 0.4658(8) 0.6102(6) 0.108(8) Uani 1 1 d DU . .
H44C H 1.1077 0.4987 0.6036 0.129 Uiso 1 1 calc R . .
H44D H 1.1637 0.4574 0.5852 0.129 Uiso 1 1 calc R . .
C444 C 1.1789(10) 0.4679(9) 0.6569(6) 0.099(8) Uani 1 1 d DU . .
H44E H 1.2053 0.4366 0.6618 0.119 Uiso 1 1 calc R . .
H44F H 1.2244 0.4945 0.6562 0.119 Uiso 1 1 calc R . .
C445 C 1.1209(12) 0.4769(9) 0.6966(6) 0.111(8) Uani 1 1 d DU . .
H44G H 1.1525 0.4729 0.7266 0.133 Uiso 1 1 calc R . .
H44H H 1.1047 0.5110 0.6951 0.133 Uiso 1 1 calc R . .
C446 C 1.0405(9) 0.4420(8) 0.6950(5) 0.079(6) Uani 1 1 d DU . .
H44I H 1.0026 0.4527 0.7187 0.095 Uiso 1 1 calc R . .
H44J H 1.0561 0.4088 0.7034 0.095 Uiso 1 1 calc R . .
N45 N 0.7723(7) 0.3577(4) 0.6334(4) 0.033(4) Uani 1 1 d DU . .
H45 H 0.8026 0.3342 0.6435 0.039 Uiso 1 1 calc R . .
C451 C 0.6797(8) 0.3456(5) 0.6227(4) 0.041(5) Uani 1 1 d DU . .
H451 H 0.6500 0.3760 0.6267 0.049 Uiso 1 1 calc R . .
C452 C 0.6455(9) 0.3073(5) 0.6584(5) 0.051(5) Uani 1 1 d DU . .
H45A H 0.6784 0.2781 0.6574 0.061 Uiso 1 1 calc R . .
H45B H 0.6531 0.3215 0.6900 0.061 Uiso 1 1 calc R . .
C453 C 0.5518(10) 0.2920(7) 0.6479(6) 0.084(7) Uani 1 1 d DU . .
H45C H 0.5183 0.3203 0.6533 0.101 Uiso 1 1 calc R . .
H45D H 0.5335 0.2658 0.6695 0.101 Uiso 1 1 calc R . .
C454 C 0.5333(12) 0.2734(7) 0.5974(6) 0.096(8) Uani 1 1 d DU . .
H45E H 0.5609 0.2427 0.5929 0.115 Uiso 1 1 calc R . .
H45F H 0.4717 0.2663 0.5918 0.115 Uiso 1 1 calc R . .
C455 C 0.5661(11) 0.3118(7) 0.5629(6) 0.090(7) Uani 1 1 d DU . .
H45G H 0.5336 0.3411 0.5650 0.108 Uiso 1 1 calc R . .
H45H H 0.5574 0.2984 0.5310 0.108 Uiso 1 1 calc R . .
C456 C 0.6607(9) 0.3268(6) 0.5727(4) 0.054(5) Uani 1 1 d DU . .
H45I H 0.6936 0.2982 0.5674 0.065 Uiso 1 1 calc R . .
H45J H 0.6789 0.3527 0.5508 0.065 Uiso 1 1 calc R . .
N46 N 0.8021(7) 0.5511(4) 0.6837(4) 0.033(3) Uani 1 1 d DU . .
H46 H 0.7798 0.5524 0.7109 0.039 Uiso 1 1 calc R . .
C461 C 0.8812(8) 0.5834(5) 0.6784(5) 0.051(5) Uani 1 1 d DU . .
H461 H 0.9085 0.5702 0.6509 0.061 Uiso 1 1 calc R . .
C462 C 0.9450(10) 0.5795(6) 0.7196(6) 0.074(6) Uani 1 1 d DU . .
H46A H 0.9181 0.5881 0.7485 0.088 Uiso 1 1 calc R . .
H46B H 0.9600 0.5452 0.7223 0.088 Uiso 1 1 calc R . .
C463 C 1.0255(11) 0.6128(7) 0.7150(8) 0.107(8) Uani 1 1 d DU . .
H46C H 1.0581 0.6000 0.6898 0.128 Uiso 1 1 calc R . .
H46D H 1.0605 0.6118 0.7442 0.128 Uiso 1 1 calc R . .
C464 C 1.0091(14) 0.6659(6) 0.7045(9) 0.134(10) Uani 1 1 d DU . .
H46E H 1.0632 0.6849 0.6992 0.160 Uiso 1 1 calc R . .
H46F H 0.9835 0.6805 0.7314 0.160 Uiso 1 1 calc R . .
C465 C 0.9490(14) 0.6684(7) 0.6609(9) 0.160(10) Uani 1 1 d DU . .
H46G H 0.9358 0.7027 0.6557 0.192 Uiso 1 1 calc R . .
H46H H 0.9772 0.6571 0.6335 0.192 Uiso 1 1 calc R . .
C466 C 0.8663(11) 0.6363(5) 0.6669(9) 0.121(9) Uani 1 1 d DU . .
H46I H 0.8350 0.6502 0.6920 0.145 Uiso 1 1 calc R . .
H46J H 0.8307 0.6370 0.6378 0.145 Uiso 1 1 calc R . .
N47 N 0.6513(7) 0.5181(4) 0.6540(4) 0.035(4) Uani 1 1 d DU . .
H47 H 0.6386 0.5410 0.6733 0.041 Uiso 1 1 calc R . .
C471 C 0.5793(8) 0.4872(6) 0.6318(5) 0.052(5) Uani 1 1 d DU . .
H471 H 0.6012 0.4560 0.6213 0.063 Uiso 1 1 calc R . .
C472 C 0.5408(10) 0.5122(7) 0.5888(6) 0.091(7) Uani 1 1 d DU . .
H47A H 0.5194 0.5436 0.5981 0.110 Uiso 1 1 calc R . .
H47B H 0.5849 0.5193 0.5661 0.110 Uiso 1 1 calc R . .
C473 C 0.4681(12) 0.4786(10) 0.5663(6) 0.149(9) Uani 1 1 d DU . .
H47C H 0.4899 0.4475 0.5564 0.179 Uiso 1 1 calc R . .
H47D H 0.4445 0.4945 0.5383 0.179 Uiso 1 1 calc R . .
C474 C 0.3975(11) 0.4678(11) 0.6008(7) 0.140(9) Uani 1 1 d DU . .
H47E H 0.3740 0.4987 0.6097 0.168 Uiso 1 1 calc R . .
H47F H 0.3514 0.4461 0.5858 0.168 Uiso 1 1 calc R . .
C475 C 0.4341(12) 0.4430(9) 0.6441(7) 0.131(9) Uani 1 1 d DU . .
H47G H 0.4523 0.4105 0.6355 0.157 Uiso 1 1 calc R . .
H47H H 0.3898 0.4379 0.6670 0.157 Uiso 1 1 calc R . .
C476 C 0.5100(10) 0.4745(7) 0.6663(5) 0.082(7) Uani 1 1 d DU . .
H47I H 0.4900 0.5052 0.6784 0.099 Uiso 1 1 calc R . .
H47J H 0.5344 0.4567 0.6928 0.099 Uiso 1 1 calc R . .
C51 C 0.5858(11) 0.7287(6) 0.7854(5) 0.038(5) Uani 1 1 d U . .
H51A H 0.6185 0.7609 0.7873 0.045 Uiso 1 1 calc R . .
H51B H 0.6220 0.7051 0.7717 0.045 Uiso 1 1 calc R . .
C52 C 0.5112(11) 0.7327(7) 0.7546(5) 0.035(5) Uani 1 1 d U . .
H52 H 0.4718 0.7052 0.7493 0.041 Uiso 1 1 calc R . .
C61 C 0.4242(12) 0.7819(7) 0.7002(6) 0.045(5) Uani 1 1 d U . .
H61A H 0.3878 0.8057 0.7134 0.054 Uiso 1 1 calc R . .
H61B H 0.3909 0.7499 0.6977 0.054 Uiso 1 1 calc R . .
C62 C 0.4981(12) 0.7770(7) 0.7330(6) 0.041(5) Uani 1 1 d U . .
H62 H 0.5370 0.8045 0.7393 0.049 Uiso 1 1 calc R . .
P51 P 0.5098(3) 0.75083(16) 0.86740(15) 0.0355(13) Uani 1 1 d U . .
P52 P 0.5816(3) 0.65004(16) 0.84669(15) 0.0328(13) Uani 1 1 d U . .
P53 P 0.5217(3) 0.67509(18) 0.93469(16) 0.0403(14) Uani 1 1 d U . .
Cl51 Cl 0.6066(4) 0.6775(2) 0.98968(18) 0.091(2) Uani 1 1 d U . .
Cl52 Cl 0.4176(4) 0.6446(2) 0.9655(2) 0.094(2) Uani 1 1 d U . .
N51 N 0.5650(8) 0.7119(4) 0.8354(4) 0.033(4) Uani 1 1 d U . .
N52 N 0.5481(9) 0.6363(5) 0.8968(4) 0.043(4) Uani 1 1 d U . .
N53 N 0.5074(9) 0.7302(4) 0.9192(4) 0.041(4) Uani 1 1 d U . .
N54 N 0.5619(7) 0.8046(4) 0.8620(4) 0.037(4) Uani 1 1 d DU . .
H54 H 0.5318 0.8281 0.8515 0.044 Uiso 1 1 calc R . .
C541 C 0.6534(8) 0.8189(5) 0.8723(4) 0.043(5) Uani 1 1 d DU . .
H541 H 0.6846 0.7890 0.8678 0.051 Uiso 1 1 calc R . .
C542 C 0.6725(10) 0.8362(7) 0.9228(5) 0.078(7) Uani 1 1 d DU . .
H54A H 0.6542 0.8096 0.9440 0.093 Uiso 1 1 calc R . .
H54B H 0.6396 0.8646 0.9290 0.093 Uiso 1 1 calc R . .
C543 C 0.7675(11) 0.8510(8) 0.9328(6) 0.107(8) Uani 1 1 d DU . .
H54C H 0.7760 0.8644 0.9647 0.128 Uiso 1 1 calc R . .
H54D H 0.7996 0.8215 0.9310 0.128 Uiso 1 1 calc R . .
C544 C 0.8026(12) 0.8894(7) 0.8983(6) 0.092(7) Uani 1 1 d DU . .
H54E H 0.7767 0.9207 0.9030 0.110 Uiso 1 1 calc R . .
H54F H 0.8644 0.8954 0.9038 0.110 Uiso 1 1 calc R . .
C545 C 0.7828(9) 0.8712(7) 0.8483(5) 0.080(7) Uani 1 1 d DU . .
H54G H 0.8144 0.8421 0.8428 0.096 Uiso 1 1 calc R . .
H54H H 0.8024 0.8970 0.8266 0.096 Uiso 1 1 calc R . .
C546 C 0.6878(9) 0.8577(6) 0.8382(5) 0.073(6) Uani 1 1 d DU . .
H54I H 0.6566 0.8874 0.8408 0.088 Uiso 1 1 calc R . .
H54J H 0.6786 0.8449 0.8061 0.088 Uiso 1 1 calc R . .
N55 N 0.4152(6) 0.7606(4) 0.8462(4) 0.036(4) Uani 1 1 d DU . .
H55 H 0.4080 0.7889 0.8332 0.043 Uiso 1 1 calc R . .
C551 C 0.3405(7) 0.7242(5) 0.8476(4) 0.045(5) Uani 1 1 d DU . .
H551 H 0.3614 0.6919 0.8566 0.054 Uiso 1 1 calc R . .
C552 C 0.2952(9) 0.7182(8) 0.7992(5) 0.091(7) Uani 1 1 d DU . .
H55A H 0.2816 0.7508 0.7878 0.109 Uiso 1 1 calc R . .
H55B H 0.3343 0.7049 0.7775 0.109 Uiso 1 1 calc R . .
C553 C 0.2143(10) 0.6847(8) 0.7983(6) 0.109(8) Uani 1 1 d DU . .
H55C H 0.2291 0.6507 0.8034 0.131 Uiso 1 1 calc R . .
H55D H 0.1857 0.6861 0.7672 0.131 Uiso 1 1 calc R . .
C554 C 0.1525(9) 0.6980(8) 0.8349(6) 0.087(7) Uani 1 1 d DU . .
H55E H 0.1045 0.6728 0.8351 0.104 Uiso 1 1 calc R . .
H55F H 0.1300 0.7298 0.8273 0.104 Uiso 1 1 calc R . .
C555 C 0.1995(10) 0.7011(8) 0.8833(6) 0.097(7) Uani 1 1 d DU . .
H55G H 0.1604 0.7109 0.9068 0.117 Uiso 1 1 calc R . .
H55H H 0.2175 0.6684 0.8918 0.117 Uiso 1 1 calc R . .
C556 C 0.2771(9) 0.7380(6) 0.8838(5) 0.066(6) Uani 1 1 d DU . .
H55I H 0.3054 0.7390 0.9151 0.080 Uiso 1 1 calc R . .
H55J H 0.2587 0.7710 0.8769 0.080 Uiso 1 1 calc R . .
N56 N 0.6794(7) 0.6461(4) 0.8376(4) 0.045(4) Uani 1 1 d DU . .
H56 H 0.6912 0.6241 0.8172 0.055 Uiso 1 1 calc R . .
C561 C 0.7528(8) 0.6759(6) 0.8603(5) 0.055(5) Uani 1 1 d DU . .
H561 H 0.7324 0.7072 0.8717 0.065 Uiso 1 1 calc R . .
C562 C 0.8226(10) 0.6886(7) 0.8254(5) 0.079(6) Uani 1 1 d DU . .
H56A H 0.8391 0.6581 0.8110 0.095 Uiso 1 1 calc R . .
H56B H 0.7999 0.7092 0.8004 0.095 Uiso 1 1 calc R . .
C563 C 0.9003(11) 0.7158(8) 0.8492(7) 0.113(8) Uani 1 1 d DU . .
H56C H 0.8848 0.7474 0.8617 0.136 Uiso 1 1 calc R . .
H56D H 0.9440 0.7227 0.8263 0.136 Uiso 1 1 calc R . .
C564 C 0.9358(10) 0.6851(9) 0.8889(6) 0.114(8) Uani 1 1 d DU . .
H56E H 0.9851 0.7036 0.9046 0.137 Uiso 1 1 calc R . .
H56F H 0.9550 0.6545 0.8761 0.137 Uiso 1 1 calc R . .
C565 C 0.8676(10) 0.6725(9) 0.9247(5) 0.117(8) Uani 1 1 d DU . .
H56G H 0.8905 0.6505 0.9485 0.140 Uiso 1 1 calc R . .
H56H H 0.8543 0.7028 0.9405 0.140 Uiso 1 1 calc R . .
C566 C 0.7877(10) 0.6480(7) 0.9023(5) 0.093(7) Uani 1 1 d DU . .
H56I H 0.7441 0.6447 0.9257 0.112 Uiso 1 1 calc R . .
H56J H 0.7988 0.6147 0.8922 0.112 Uiso 1 1 calc R . .
N57 N 0.5346(8) 0.6114(4) 0.8080(5) 0.056(4) Uani 1 1 d DU . .
H57 H 0.5596 0.6081 0.7818 0.067 Uiso 1 1 calc R . .
C571 C 0.4525(9) 0.5812(5) 0.8137(6) 0.067(6) Uani 1 1 d DU . .
H571 H 0.4257 0.5941 0.8414 0.080 Uiso 1 1 calc R . .
C572 C 0.4692(11) 0.5279(6) 0.8233(9) 0.129(9) Uani 1 1 d DU . .
H57A H 0.5031 0.5262 0.8528 0.154 Uiso 1 1 calc R . .
H57B H 0.5026 0.5156 0.7982 0.154 Uiso 1 1 calc R . .
C573 C 0.3868(13) 0.4950(7) 0.8264(9) 0.151(10) Uani 1 1 d DU . .
H57C H 0.4007 0.4607 0.8313 0.181 Uiso 1 1 calc R . .
H57D H 0.3562 0.5051 0.8535 0.181 Uiso 1 1 calc R . .
C574 C 0.3291(13) 0.4977(6) 0.7822(8) 0.111(8) Uani 1 1 d DU . .
H57E H 0.3576 0.4854 0.7552 0.133 Uiso 1 1 calc R . .
H57F H 0.2759 0.4770 0.7857 0.133 Uiso 1 1 calc R . .
C575 C 0.3097(10) 0.5512(6) 0.7746(8) 0.111(8) Uani 1 1 d DU . .
H57G H 0.2744 0.5535 0.7457 0.133 Uiso 1 1 calc R . .
H57H H 0.2771 0.5621 0.8006 0.133 Uiso 1 1 calc R . .
C576 C 0.3903(10) 0.5852(6) 0.7714(7) 0.093(7) Uani 1 1 d DU . .
H57I H 0.3748 0.6194 0.7689 0.112 Uiso 1 1 calc R . .
H57J H 0.4188 0.5772 0.7429 0.112 Uiso 1 1 calc R . .
P61 P 0.4949(3) 0.75556(17) 0.61858(18) 0.0473(15) Uani 1 1 d U B .
P62 P 0.4267(3) 0.85741(16) 0.63747(17) 0.0366(13) Uani 1 1 d U . .
P63 P 0.4728(4) 0.8265(2) 0.54814(18) 0.0653(19) Uani 1 1 d U . .
Cl61 Cl 0.5641(7) 0.8535(3) 0.5079(3) 0.175(5) Uani 1 1 d U . .
Cl62 Cl 0.3749(7) 0.8184(3) 0.5002(3) 0.169(4) Uani 1 1 d U . .
N61 N 0.4467(9) 0.7987(5) 0.6511(5) 0.039(4) Uani 1 1 d U . .
N62 N 0.4539(10) 0.8674(5) 0.5841(5) 0.051(4) Uani 1 1 d U . .
N63 N 0.4961(11) 0.7755(5) 0.5654(5) 0.059(5) Uani 1 1 d U . .
N64 N 0.5864(7) 0.7465(5) 0.6390(5) 0.056(4) Uani 1 1 d DU B .
H64 H 0.5932 0.7168 0.6490 0.067 Uiso 1 1 calc R . .
C641 C 0.6618(8) 0.7811(5) 0.6435(5) 0.052(5) Uiso 1 1 d DU . .
H641 H 0.6422 0.8112 0.6580 0.062 Uiso 1 1 calc R A 1
C642 C 0.7224(13) 0.7597(10) 0.6810(9) 0.090(12) Uiso 0.555(17) 1 d PDU B 1
H64A H 0.6906 0.7509 0.7088 0.108 Uiso 0.555(17) 1 calc PR B 1
H64B H 0.7438 0.7295 0.6687 0.108 Uiso 0.555(17) 1 calc PR B 1
C643 C 0.7967(14) 0.7958(10) 0.6948(6) 0.066(10) Uiso 0.555(17) 1 d PDU B 1
H64C H 0.8353 0.7801 0.7171 0.079 Uiso 0.555(17) 1 calc PR B 1
H64D H 0.7760 0.8244 0.7104 0.079 Uiso 0.555(17) 1 calc PR B 1
C644 C 0.8452(9) 0.8128(7) 0.6523(6) 0.086(6) Uiso 1 1 d DU . .
H64E H 0.8704 0.7847 0.6381 0.103 Uiso 1 1 calc R B 1
H64F H 0.8914 0.8376 0.6618 0.103 Uiso 1 1 calc R B 1
C645 C 0.7830(14) 0.8353(9) 0.6164(9) 0.074(10) Uiso 0.555(17) 1 d PDU B 1
H64G H 0.7613 0.8647 0.6302 0.089 Uiso 0.555(17) 1 calc PR B 1
H64H H 0.8138 0.8456 0.5887 0.089 Uiso 0.555(17) 1 calc PR B 1
C646 C 0.7075(14) 0.7986(11) 0.6014(6) 0.074(10) Uiso 0.555(17) 1 d PDU B 1
H64I H 0.6683 0.8147 0.5798 0.089 Uiso 0.555(17) 1 calc PR B 1
H64J H 0.7282 0.7704 0.5851 0.089 Uiso 0.555(17) 1 calc PR B 1
C64B C 0.7054(15) 0.7929(13) 0.6909(6) 0.074(12) Uiso 0.445(17) 1 d PDU B 2
H64K H 0.6650 0.8071 0.7112 0.088 Uiso 0.445(17) 1 calc PR B 2
H64L H 0.7227 0.7623 0.7052 0.088 Uiso 0.445(17) 1 calc PR B 2
C64C C 0.7828(14) 0.8288(11) 0.6871(10) 0.064(12) Uiso 0.445(17) 1 d PDU B 2
H64M H 0.8123 0.8327 0.7181 0.076 Uiso 0.445(17) 1 calc PR B 2
H64N H 0.7641 0.8611 0.6779 0.076 Uiso 0.445(17) 1 calc PR B 2
C64E C 0.8052(17) 0.7971(16) 0.6052(8) 0.108(15) Uiso 0.445(17) 1 d PDU B 2
H64O H 0.8468 0.7807 0.5873 0.130 Uiso 0.445(17) 1 calc PR B 2
H64P H 0.7899 0.8264 0.5878 0.130 Uiso 0.445(17) 1 calc PR B 2
C64F C 0.7265(14) 0.7623(12) 0.6095(10) 0.073(13) Uiso 0.445(17) 1 d PDU B 2
H64Q H 0.7439 0.7303 0.6205 0.087 Uiso 0.445(17) 1 calc PR B 2
H64R H 0.6981 0.7572 0.5785 0.087 Uiso 0.445(17) 1 calc PR B 2
N65 N 0.4425(9) 0.6996(5) 0.6252(5) 0.064(5) Uani 1 1 d DU . .
H65 H 0.4739 0.6769 0.6360 0.077 Uiso 1 1 calc R C 1
C651 C 0.3525(13) 0.6834(12) 0.6157(9) 0.078(11) Uiso 0.474(17) 1 d PDU D 1
H651 H 0.3199 0.7130 0.6177 0.093 Uiso 0.474(17) 1 calc PR D 1
C652 C 0.336(2) 0.6625(16) 0.5662(9) 0.113(14) Uiso 0.474(17) 1 d PDU D 1
H65A H 0.3551 0.6873 0.5434 0.135 Uiso 0.474(17) 1 calc PR D 1
H65B H 0.3688 0.6335 0.5624 0.135 Uiso 0.474(17) 1 calc PR D 1
C653 C 0.242(2) 0.6478(17) 0.5569(12) 0.16(2) Uiso 0.474(17) 1 d PDU D 1
H65C H 0.2326 0.6332 0.5255 0.192 Uiso 0.474(17) 1 calc PR D 1
H65D H 0.2097 0.6773 0.5581 0.192 Uiso 0.474(17) 1 calc PR D 1
C654 C 0.209(2) 0.6107(14) 0.5932(13) 0.111(16) Uiso 0.474(17) 1 d PDU D 1
H65E H 0.1481 0.6024 0.5872 0.133 Uiso 0.474(17) 1 calc PR D 1
H65F H 0.2387 0.5803 0.5906 0.133 Uiso 0.474(17) 1 calc PR D 1
C655 C 0.2252(18) 0.6323(16) 0.6424(12) 0.117(15) Uiso 0.474(17) 1 d PDU D 1
H65G H 0.2054 0.6077 0.6653 0.141 Uiso 0.474(17) 1 calc PR D 1
H65H H 0.1922 0.6612 0.6455 0.141 Uiso 0.474(17) 1 calc PR D 1
C656 C 0.3193(19) 0.6474(14) 0.6530(9) 0.083(12) Uiso 0.474(17) 1 d PDU D 1
H65I H 0.3519 0.6180 0.6533 0.099 Uiso 0.474(17) 1 calc PR D 1
H65J H 0.3269 0.6631 0.6839 0.099 Uiso 0.474(17) 1 calc PR D 1
C65A C 0.3609(12) 0.6896(8) 0.5973(8) 0.076(10) Uiso 0.526(17) 1 d PDU D 2
H65K H 0.3557 0.7172 0.5751 0.091 Uiso 0.526(17) 1 calc PR D 2
C65B C 0.2821(14) 0.6875(9) 0.6273(11) 0.089(11) Uiso 0.526(17) 1 d PDU D 2
H65L H 0.2828 0.7177 0.6462 0.107 Uiso 0.526(17) 1 calc PR D 2
H65M H 0.2301 0.6852 0.6069 0.107 Uiso 0.526(17) 1 calc PR D 2
C65C C 0.283(3) 0.6428(11) 0.6591(10) 0.108(13) Uiso 0.526(17) 1 d PDU D 2
H65N H 0.2328 0.6418 0.6785 0.130 Uiso 0.526(17) 1 calc PR D 2
H65O H 0.3340 0.6456 0.6799 0.130 Uiso 0.526(17) 1 calc PR D 2
C65D C 0.280(2) 0.5949(10) 0.6303(13) 0.118(13) Uiso 0.526(17) 1 d PDU D 2
H65P H 0.2833 0.5667 0.6515 0.142 Uiso 0.526(17) 1 calc PR D 2
H65Q H 0.2265 0.5906 0.6116 0.142 Uiso 0.526(17) 1 calc PR D 2
C65E C 0.355(2) 0.5962(9) 0.5981(12) 0.110(14) Uiso 0.526(17) 1 d PDU D 2
H65R H 0.4079 0.5950 0.6171 0.132 Uiso 0.526(17) 1 calc PR D 2
H65S H 0.3484 0.5670 0.5777 0.132 Uiso 0.526(17) 1 calc PR D 2
C65F C 0.360(2) 0.6421(9) 0.5683(8) 0.101(13) Uiso 0.526(17) 1 d PDU D 2
H65T H 0.3111 0.6406 0.5456 0.121 Uiso 0.526(17) 1 calc PR D 2
H65U H 0.4120 0.6429 0.5506 0.121 Uiso 0.526(17) 1 calc PR D 2
N66 N 0.4795(8) 0.8967(5) 0.6744(5) 0.057(5) Uani 1 1 d DU . .
H66 H 0.4527 0.9041 0.6990 0.068 Uiso 1 1 calc R . .
C661 C 0.5658(9) 0.9212(5) 0.6713(5) 0.053(5) Uani 1 1 d DU . .
H661 H 0.5980 0.9011 0.6503 0.064 Uiso 1 1 calc R . .
C662 C 0.6113(12) 0.9227(7) 0.7195(6) 0.099(8) Uani 1 1 d DU . .
H66A H 0.6177 0.8888 0.7300 0.119 Uiso 1 1 calc R . .
H66B H 0.5761 0.9385 0.7417 0.119 Uiso 1 1 calc R . .
C663 C 0.6987(11) 0.9507(6) 0.7197(7) 0.096(7) Uani 1 1 d DU . .
H66C H 0.7220 0.9539 0.7521 0.115 Uiso 1 1 calc R . .
H66D H 0.7370 0.9315 0.7022 0.115 Uiso 1 1 calc R . .
C664 C 0.6971(12) 1.0017(6) 0.6985(6) 0.079(7) Uani 1 1 d DU . .
H66E H 0.6678 1.0231 0.7191 0.095 Uiso 1 1 calc R . .
H66F H 0.7556 1.0161 0.6959 0.095 Uiso 1 1 calc R . .
C665 C 0.6518(12) 0.9994(7) 0.6505(6) 0.097(8) Uani 1 1 d DU . .
H66G H 0.6861 0.9822 0.6288 0.117 Uiso 1 1 calc R . .
H66H H 0.6471 1.0331 0.6390 0.117 Uiso 1 1 calc R . .
C666 C 0.5629(10) 0.9729(6) 0.6506(7) 0.085(7) Uani 1 1 d DU . .
H66I H 0.5384 0.9703 0.6184 0.102 Uiso 1 1 calc R . .
H66J H 0.5261 0.9922 0.6690 0.102 Uiso 1 1 calc R . .
N67 N 0.3291(7) 0.8623(5) 0.6473(5) 0.050(4) Uani 1 1 d DU . .
H67 H 0.3186 0.8836 0.6687 0.060 Uiso 1 1 calc R . .
C671 C 0.2546(8) 0.8346(5) 0.6244(5) 0.057(5) Uani 1 1 d DU . .
H671 H 0.2750 0.8061 0.6077 0.069 Uiso 1 1 calc R . .
C672 C 0.1920(10) 0.8147(6) 0.6602(5) 0.071(6) Uani 1 1 d DU . .
H67A H 0.2202 0.7922 0.6815 0.086 Uiso 1 1 calc R . .
H67B H 0.1743 0.8422 0.6789 0.086 Uiso 1 1 calc R . .
C673 C 0.1143(11) 0.7876(7) 0.6361(7) 0.115(8) Uani 1 1 d DU . .
H67C H 0.0743 0.7759 0.6596 0.138 Uiso 1 1 calc R . .
H67D H 0.1316 0.7588 0.6192 0.138 Uiso 1 1 calc R . .
C674 C 0.0702(9) 0.8215(8) 0.6017(7) 0.097(7) Uani 1 1 d DU . .
H67E H 0.0215 0.8029 0.5856 0.116 Uiso 1 1 calc R . .
H67F H 0.0486 0.8488 0.6190 0.116 Uiso 1 1 calc R . .
C675 C 0.1314(11) 0.8421(8) 0.5658(6) 0.108(8) Uani 1 1 d DU . .
H67G H 0.1464 0.8150 0.5456 0.130 Uiso 1 1 calc R . .
H67H H 0.1029 0.8657 0.5459 0.130 Uiso 1 1 calc R . .
C676 C 0.2112(10) 0.8671(7) 0.5880(6) 0.089(7) Uani 1 1 d DU . .
H67I H 0.1975 0.8977 0.6032 0.106 Uiso 1 1 calc R . .
H67J H 0.2512 0.8760 0.5636 0.106 Uiso 1 1 calc R . .
C100 C 0.9694(11) 0.1985(7) 0.9636(8) 0.187(14) Uiso 1 1 d D . .
H100 H 0.9705 0.2216 0.9369 0.224 Uiso 1 1 calc R . .
Cl1A Cl 0.8696(9) 0.1668(6) 0.9800(6) 0.314(8) Uiso 1 1 d D . .
Cl1B Cl 1.0374(7) 0.1472(4) 0.9654(4) 0.208(4) Uiso 1 1 d D . .
Cl1C Cl 1.0058(10) 0.2207(6) 1.0239(6) 0.341(9) Uiso 1 1 d D . .
C200 C 0.9181(8) 0.3279(5) 0.5296(5) 0.074(6) Uiso 1 1 d D . .
H200 H 0.8916 0.3473 0.5536 0.088 Uiso 1 1 calc R . .
Cl2A Cl 1.0038(6) 0.2957(3) 0.5531(3) 0.165(3) Uiso 1 1 d D . .
Cl2B Cl 0.9632(7) 0.3664(4) 0.4840(4) 0.202(4) Uiso 1 1 d D . .
Cl2C Cl 0.8436(5) 0.2847(3) 0.5001(3) 0.157(3) Uiso 1 1 d D . .
C300 C 0.4278(17) 0.8519(8) 0.9905(7) 0.47(5) Uiso 1 1 d D . .
H300 H 0.4909 0.8560 0.9916 0.562 Uiso 1 1 calc R . .
Cl3A Cl 0.3662(8) 0.8594(4) 0.9357(4) 0.235(5) Uiso 1 1 d D . .
Cl3B Cl 0.3717(8) 0.7941(4) 1.0105(4) 0.217(5) Uiso 1 1 d D . .
Cl3C Cl 0.3661(17) 0.8922(7) 1.0252(8) 0.439(13) Uiso 1 1 d D . .
C400 C 0.7158(13) 0.5001(8) 0.9630(7) 0.148(11) Uiso 1 1 d D . .
H400 H 0.7298 0.4763 0.9387 0.178 Uiso 1 1 calc R . .
Cl4A Cl 0.6262(11) 0.5385(6) 0.9525(6) 0.343(9) Uiso 1 1 d D . .
Cl4B Cl 0.6884(11) 0.4783(6) 1.0200(6) 0.307(7) Uiso 1 1 d D . .
Cl4C Cl 0.7963(13) 0.5467(9) 0.9852(9) 0.481(14) Uiso 1 1 d D . .
C500 C 0.6158(16) 1.0460(10) 0.4735(7) 0.29(4) Uiso 0.50 1 d PDU E 1
H500 H 0.5860 1.0737 0.4597 0.348 Uiso 0.50 1 calc PR E 1
Cl5A Cl 0.6674(9) 1.0058(5) 0.4346(4) 0.108(4) Uiso 0.50 1 d PDU E 1
Cl5B Cl 0.6879(9) 1.0584(5) 0.5242(5) 0.117(5) Uiso 0.50 1 d PDU E 1
Cl5C Cl 0.5531(14) 0.9971(11) 0.5024(10) 0.297(14) Uiso 0.50 1 d PD . 1
C50' C 0.7382(14) 0.9954(6) 0.4706(6) 0.042(8) Uiso 0.50 1 d PDU F 2
H50' H 0.7773 0.9865 0.4463 0.050 Uiso 0.50 1 calc PR F 2
Cl5X Cl 0.7035(10) 0.9505(5) 0.5128(5) 0.140(6) Uiso 0.50 1 d PD F 2
Cl5Y Cl 0.6393(16) 1.0221(10) 0.4537(10) 0.308(14) Uiso 0.50 1 d PDU F 2
Cl5Z Cl 0.7733(10) 1.0445(5) 0.5145(5) 0.146(6) Uiso 0.50 1 d PDU F 2
C600 C 1.2764(14) 0.3793(9) 0.4824(8) 0.230(18) Uiso 1 1 d D . .
H600 H 1.2684 0.4151 0.4846 0.276 Uiso 1 1 calc R . .
Cl6A Cl 1.3452(9) 0.3565(5) 0.4387(5) 0.278(6) Uiso 1 1 d D . .
Cl6B Cl 1.1875(11) 0.3364(7) 0.4687(7) 0.370(10) Uiso 1 1 d D . .
Cl6C Cl 1.3175(16) 0.3465(11) 0.5338(8) 0.506(15) Uiso 1 1 d D . .

loop_
_atom_site_aniso_label
_atom_site_aniso_U_11
_atom_site_aniso_U_22
_atom_site_aniso_U_33
_atom_site_aniso_U_23
_atom_site_aniso_U_13
_atom_site_aniso_U_12
Br1 0.120(2) 0.0545(14) 0.0979(19) 0.0010(13) 0.0042(16) 0.0539(15)
Br2 0.0604(17) 0.0456(13) 0.0527(15) -0.0023(11) 0.0006(12) 0.0211(11)
Br3 0.099(2) 0.0484(14) 0.0598(15) 0.0032(11) 0.0205(13) 0.0374(13)
Br4 0.168(3) 0.0559(14) 0.0592(15) 0.0097(11) 0.0303(15) 0.0641(16)
Br5 0.0592(16) 0.0452(12) 0.0714(15) -0.0008(11) 0.0008(12) 0.0243(11)
Br6 0.0786(18) 0.0548(13) 0.0695(14) -0.0111(11) -0.0029(12) 0.0366(12)
C11 0.034(11) 0.054(11) 0.016(9) -0.005(8) -0.004(8) 0.023(9)
C12 0.040(12) 0.080(13) 0.027(10) -0.023(9) -0.001(9) 0.022(10)
C21 0.058(13) 0.022(9) 0.041(11) -0.003(8) 0.006(10) 0.012(9)
C22 0.034(12) 0.050(10) 0.026(10) 0.000(9) -0.002(9) 0.014(9)
P11 0.050(4) 0.043(3) 0.033(3) 0.003(2) 0.014(3) 0.022(3)
P12 0.048(4) 0.035(3) 0.036(3) -0.004(2) 0.003(3) 0.016(3)
P13 0.079(5) 0.061(4) 0.035(3) 0.014(3) 0.015(3) 0.032(4)
Cl11 0.179(8) 0.097(5) 0.146(6) 0.069(5) 0.124(6) 0.046(5)
Cl12 0.203(10) 0.210(9) 0.049(4) -0.020(5) -0.049(5) 0.079(7)
N11 0.016(9) 0.046(9) 0.031(8) 0.002(7) -0.003(7) 0.021(7)
N12 0.077(12) 0.060(10) 0.044(9) 0.023(8) 0.033(8) 0.046(9)
N13 0.057(11) 0.055(10) 0.044(9) -0.002(8) 0.016(8) 0.024(8)
N14 0.049(11) 0.055(9) 0.040(8) 0.008(7) 0.010(7) 0.034(8)
C141 0.045(12) 0.064(12) 0.069(12) -0.010(10) 0.024(10) 0.005(9)
C142 0.091(16) 0.083(14) 0.076(14) -0.012(12) 0.006(12) 0.016(12)
C143 0.096(18) 0.153(19) 0.082(15) -0.029(14) -0.005(14) 0.026(15)
C144 0.073(16) 0.159(18) 0.090(15) -0.066(14) -0.003(13) 0.027(14)
C145 0.104(18) 0.147(19) 0.111(17) -0.027(15) 0.047(15) 0.040(15)
C146 0.093(17) 0.116(17) 0.086(15) 0.007(13) 0.053(13) 0.028(13)
N15 0.068(11) 0.025(8) 0.055(9) 0.005(7) 0.016(8) 0.012(7)
C151 0.079(14) 0.034(10) 0.048(11) -0.003(8) -0.005(10) 0.000(10)
C152 0.16(2) 0.093(15) 0.050(13) -0.011(11) 0.006(13) -0.064(14)
C153 0.18(2) 0.109(17) 0.110(17) -0.010(14) -0.019(17) -0.072(16)
C154 0.098(17) 0.112(16) 0.099(16) -0.004(13) 0.016(14) -0.021(14)
C155 0.073(16) 0.088(15) 0.109(16) -0.026(13) 0.015(13) -0.027(12)
C156 0.064(15) 0.076(13) 0.078(14) 0.003(11) 0.005(11) -0.008(11)
N16 0.079(12) 0.050(9) 0.045(9) -0.017(7) 0.010(8) 0.008(8)
C161 0.069(14) 0.041(11) 0.044(10) -0.002(9) -0.002(10) -0.002(10)
C162 0.088(16) 0.067(13) 0.067(13) -0.011(11) -0.018(12) -0.014(12)
C163 0.117(19) 0.084(15) 0.091(15) -0.001(13) -0.031(14) -0.015(14)
C164 0.122(19) 0.079(15) 0.107(16) 0.014(13) 0.005(15) -0.054(14)
C165 0.088(17) 0.099(15) 0.095(15) 0.039(13) 0.007(14) -0.056(13)
C166 0.092(16) 0.075(14) 0.070(13) 0.009(11) 0.003(12) -0.014(12)
N17 0.032(10) 0.045(9) 0.073(10) -0.010(8) 0.010(8) 0.025(8)
C171 0.051(13) 0.054(12) 0.088(14) -0.005(10) -0.002(11) -0.004(10)
C172 0.063(15) 0.065(12) 0.058(12) -0.004(10) -0.031(11) -0.002(11)
C173 0.062(16) 0.081(14) 0.123(18) -0.013(13) -0.031(13) 0.007(12)
C174 0.065(16) 0.075(15) 0.16(2) 0.010(14) 0.011(14) 0.002(12)
C175 0.066(16) 0.071(14) 0.145(19) 0.008(13) 0.025(14) -0.006(12)
C176 0.070(15) 0.042(11) 0.126(17) -0.008(11) 0.000(13) 0.022(11)
P21 0.036(4) 0.044(3) 0.033(3) -0.003(2) 0.000(2) 0.015(3)
P22 0.038(4) 0.037(3) 0.049(3) -0.003(3) 0.005(3) 0.003(3)
P23 0.044(4) 0.059(4) 0.032(3) 0.000(3) 0.004(3) 0.014(3)
Cl21 0.095(6) 0.143(6) 0.048(4) -0.001(4) -0.027(3) 0.037(4)
Cl22 0.081(5) 0.112(5) 0.091(5) 0.019(4) 0.044(4) -0.001(4)
N21 0.044(10) 0.039(8) 0.022(8) 0.005(6) 0.011(7) 0.014(7)
N22 0.062(11) 0.042(8) 0.024(8) 0.007(7) -0.012(7) 0.012(8)
N23 0.056(11) 0.062(10) 0.038(9) 0.023(8) 0.040(8) 0.017(8)
N24 0.069(11) 0.050(9) 0.033(8) -0.005(7) 0.001(8) 0.029(8)
C241 0.081(14) 0.038(10) 0.029(10) -0.018(8) -0.016(9) 0.016(10)
C242 0.089(16) 0.057(12) 0.068(13) -0.022(10) 0.016(12) 0.006(11)
C243 0.109(18) 0.067(13) 0.081(14) -0.011(12) -0.006(14) 0.028(13)
C244 0.119(19) 0.084(15) 0.113(17) 0.002(13) -0.020(15) -0.021(14)
C245 0.18(2) 0.118(18) 0.100(17) -0.006(15) -0.030(17) -0.040(17)
C246 0.135(19) 0.080(14) 0.068(14) 0.006(12) -0.004(14) -0.028(13)
N25 0.051(11) 0.040(8) 0.039(8) 0.010(7) 0.005(7) 0.031(7)
C251 0.048(12) 0.069(12) 0.046(10) -0.004(9) 0.017(9) -0.009(10)
C252 0.084(15) 0.092(14) 0.037(11) -0.026(10) 0.005(10) 0.016(12)
C253 0.075(16) 0.114(16) 0.069(14) -0.021(12) -0.018(12) -0.002(13)
C254 0.042(14) 0.152(18) 0.111(17) -0.017(15) 0.001(13) 0.020(13)
C255 0.056(15) 0.114(16) 0.100(16) -0.021(13) 0.023(13) 0.018(12)
C256 0.072(15) 0.087(14) 0.058(12) -0.013(11) -0.001(11) 0.009(12)
N26 0.034(10) 0.051(9) 0.041(8) -0.020(7) -0.003(7) 0.014(7)
C261 0.041(12) 0.050(11) 0.074(12) 0.011(10) 0.001(10) 0.008(9)
C262 0.067(16) 0.072(13) 0.081(14) 0.018(11) -0.017(12) 0.008(11)
C263 0.051(14) 0.066(13) 0.130(17) 0.010(12) -0.023(12) 0.039(11)
C264 0.054(15) 0.057(13) 0.142(18) -0.006(13) 0.006(13) -0.008(11)
C265 0.061(15) 0.082(14) 0.105(16) -0.003(12) 0.046(13) -0.003(12)
C266 0.068(15) 0.057(12) 0.100(15) 0.014(11) 0.018(12) 0.007(11)
N27 0.057(11) 0.043(9) 0.052(9) -0.021(7) 0.032(8) -0.001(8)
C271 0.042(11) 0.039(10) 0.047(10) -0.009(9) 0.005(9) 0.009(9)
C272 0.097(16) 0.072(13) 0.060(12) -0.007(11) -0.013(12) -0.006(12)
C273 0.100(17) 0.084(14) 0.065(13) -0.009(11) -0.025(12) 0.012(13)
C274 0.099(16) 0.065(13) 0.072(14) -0.002(11) 0.002(12) -0.031(12)
C275 0.101(18) 0.083(15) 0.108(16) 0.020(13) -0.005(15) -0.039(13)
C276 0.054(15) 0.068(14) 0.099(15) -0.005(12) -0.015(12) -0.017(11)
C31 0.014(11) 0.060(11) 0.052(11) 0.016(9) -0.008(9) 0.009(9)
C32 0.029(11) 0.039(10) 0.042(10) 0.001(8) -0.004(9) 0.009(9)
C41 0.027(11) 0.030(9) 0.031(10) 0.005(8) 0.002(8) 0.008(8)
C42 0.028(11) 0.051(11) 0.038(10) -0.007(9) 0.005(9) 0.021(9)
P31 0.039(4) 0.042(3) 0.032(3) 0.006(2) 0.011(2) 0.013(3)
P32 0.034(4) 0.038(3) 0.033(3) -0.004(2) 0.005(2) 0.010(2)
P33 0.059(4) 0.054(4) 0.035(3) 0.001(3) 0.013(3) 0.017(3)
Cl31 0.167(8) 0.135(6) 0.053(4) -0.024(4) -0.046(4) 0.055(5)
Cl32 0.146(7) 0.099(5) 0.139(6) 0.049(4) 0.110(5) 0.037(5)
N31 0.040(9) 0.048(8) 0.022(8) 0.009(7) 0.009(7) 0.021(7)
N32 0.068(12) 0.030(8) 0.050(10) 0.015(7) 0.000(8) -0.002(8)
N33 0.076(12) 0.053(9) 0.029(9) 0.004(7) 0.014(8) 0.009(8)
N34 0.047(11) 0.038(8) 0.058(10) 0.008(7) 0.015(8) 0.002(8)
C341 0.084(14) 0.043(10) 0.047(11) -0.011(9) 0.020(10) 0.005(10)
C342 0.084(17) 0.105(15) 0.085(15) -0.006(13) 0.021(13) -0.019(13)
C343 0.101(18) 0.142(18) 0.088(16) 0.003(14) -0.003(14) -0.041(15)
C344 0.13(2) 0.127(18) 0.093(17) -0.004(14) -0.046(15) -0.035(15)
C345 0.15(2) 0.15(2) 0.065(15) -0.006(14) -0.040(15) -0.030(17)
C346 0.103(17) 0.120(16) 0.047(12) 0.000(12) 0.006(12) -0.029(14)
N35 0.036(10) 0.037(9) 0.059(10) 0.011(7) 0.008(8) 0.022(7)
C351 0.037(12) 0.085(12) 0.051(11) 0.004(10) -0.007(9) 0.014(10)
C352 0.053(16) 0.19(2) 0.090(16) -0.015(15) 0.016(13) -0.031(14)
C353 0.044(15) 0.19(2) 0.105(16) -0.044(16) -0.002(13) 0.018(14)
C354 0.033(14) 0.153(18) 0.135(19) -0.044(16) 0.017(13) -0.012(13)
C355 0.068(17) 0.22(2) 0.116(18) 0.001(17) 0.033(14) -0.073(16)
C356 0.060(15) 0.161(18) 0.074(14) -0.028(13) 0.047(12) -0.043(13)
N36 0.035(10) 0.048(9) 0.037(9) -0.029(7) -0.015(7) 0.019(7)
C361 0.020(11) 0.043(10) 0.055(11) 0.002(9) 0.012(9) 0.016(8)
C362 0.052(14) 0.079(14) 0.075(14) 0.024(11) -0.011(11) -0.012(11)
C363 0.059(16) 0.093(15) 0.129(18) 0.019(14) -0.014(14) -0.025(13)
C364 0.027(14) 0.145(17) 0.101(17) 0.010(14) -0.039(12) -0.021(12)
C365 0.062(17) 0.19(2) 0.062(14) 0.020(14) -0.022(12) 0.001(15)
C366 0.034(14) 0.152(17) 0.073(14) 0.029(13) -0.007(11) -0.012(12)
N37 0.047(11) 0.049(9) 0.044(9) -0.023(7) 0.012(8) -0.024(8)
C371 0.042(12) 0.037(10) 0.048(11) -0.005(9) -0.001(9) -0.001(9)
C372 0.072(16) 0.101(16) 0.110(16) 0.026(14) -0.038(14) -0.015(13)
C373 0.104(19) 0.097(16) 0.127(18) 0.061(15) -0.023(15) -0.023(14)
C374 0.079(16) 0.057(13) 0.106(16) 0.016(12) -0.005(13) -0.039(12)
C375 0.096(18) 0.091(16) 0.111(17) 0.024(14) -0.035(15) -0.049(14)
C376 0.090(17) 0.080(14) 0.080(15) 0.030(12) -0.041(13) -0.030(13)
P41 0.022(3) 0.035(3) 0.037(3) -0.009(2) -0.001(2) 0.010(2)
P42 0.037(4) 0.027(3) 0.034(3) -0.002(2) 0.004(2) 0.007(2)
P43 0.036(4) 0.048(3) 0.036(3) 0.008(2) 0.006(2) 0.011(3)
Cl41 0.078(5) 0.085(4) 0.109(5) 0.030(3) 0.064(4) 0.015(3)
Cl42 0.107(6) 0.088(4) 0.059(4) -0.004(3) -0.041(4) 0.031(4)
N41 0.040(9) 0.026(7) 0.016(7) 0.002(6) 0.011(6) -0.005(7)
N42 0.055(11) 0.050(9) 0.030(8) 0.007(7) 0.012(7) 0.015(8)
N43 0.048(10) 0.034(8) 0.037(9) 0.009(7) 0.001(7) 0.015(7)
N44 0.038(10) 0.041(9) 0.053(10) 0.004(8) 0.006(8) 0.005(8)
C441 0.051(13) 0.026(9) 0.041(10) -0.002(8) -0.021(9) 0.014(9)
C442 0.066(15) 0.082(13) 0.049(12) 0.021(11) 0.018(11) -0.012(11)
C443 0.100(18) 0.145(18) 0.072(14) 0.018(14) 0.029(13) -0.050(15)
C444 0.054(16) 0.132(17) 0.106(17) 0.006(15) 0.003(13) -0.035(14)
C445 0.086(18) 0.140(18) 0.097(17) -0.019(15) -0.004(14) -0.043(15)
C446 0.038(14) 0.134(16) 0.065(13) -0.019(12) 0.021(11) -0.009(12)
N45 0.020(9) 0.012(7) 0.066(10) -0.012(6) -0.002(7) -0.005(6)
C451 0.041(12) 0.021(9) 0.060(11) 0.003(9) -0.004(9) 0.000(8)
C452 0.062(14) 0.028(10) 0.059(12) 0.007(9) -0.011(10) -0.014(9)
C453 0.084(16) 0.049(12) 0.117(17) 0.012(12) 0.016(14) -0.030(12)
C454 0.080(16) 0.066(14) 0.137(19) -0.022(13) -0.007(15) -0.015(12)
C455 0.094(17) 0.083(14) 0.091(16) -0.014(13) -0.020(14) 0.006(13)
C456 0.056(13) 0.044(11) 0.059(12) 0.001(10) -0.009(10) -0.010(10)
N46 0.030(9) 0.031(8) 0.036(8) -0.004(6) 0.014(7) -0.003(6)
C461 0.066(13) 0.027(10) 0.057(11) -0.010(9) -0.003(10) -0.008(9)
C462 0.058(15) 0.076(13) 0.083(14) 0.010(12) -0.009(12) -0.016(11)
C463 0.088(18) 0.088(15) 0.135(18) 0.007(15) -0.032(15) -0.026(14)
C464 0.12(2) 0.078(15) 0.19(2) -0.019(16) -0.050(16) -0.069(15)
C465 0.13(2) 0.088(16) 0.24(2) 0.040(18) -0.082(19) -0.053(15)
C466 0.077(17) 0.076(15) 0.20(2) 0.035(15) -0.058(16) -0.010(13)
N47 0.032(10) 0.014(7) 0.059(9) 0.006(6) 0.004(7) 0.012(6)
C471 0.021(12) 0.058(11) 0.077(13) 0.005(10) -0.003(10) 0.001(9)
C472 0.030(14) 0.140(17) 0.103(16) 0.034(14) 0.002(12) 0.002(12)
C473 0.056(18) 0.26(2) 0.129(19) 0.003(19) -0.002(15) 0.010(17)
C474 0.046(17) 0.23(2) 0.14(2) 0.023(19) 0.003(15) -0.015(16)
C475 0.064(18) 0.18(2) 0.15(2) 0.008(18) 0.004(16) -0.004(16)
C476 0.063(16) 0.094(15) 0.085(15) 0.019(12) -0.016(12) -0.011(12)
C51 0.046(13) 0.037(10) 0.032(10) 0.005(8) 0.029(9) 0.001(9)
C52 0.032(12) 0.050(11) 0.021(10) -0.002(9) 0.006(9) -0.002(9)
C61 0.037(9) 0.051(8) 0.051(8) -0.002(7) 0.008(7) 0.021(7)
C62 0.049(13) 0.043(10) 0.034(10) 0.003(9) 0.022(9) 0.010(10)
P51 0.040(4) 0.038(3) 0.031(3) 0.000(2) 0.008(2) 0.019(2)
P52 0.028(3) 0.029(3) 0.042(3) -0.001(2) 0.007(2) 0.006(2)
P53 0.036(4) 0.053(3) 0.033(3) 0.007(2) 0.004(3) 0.006(3)
Cl51 0.115(6) 0.113(5) 0.047(3) -0.008(3) -0.041(3) 0.039(4)
Cl52 0.082(5) 0.100(4) 0.107(5) 0.040(4) 0.061(4) 0.021(4)
N51 0.033(9) 0.032(8) 0.040(9) 0.003(7) 0.007(7) 0.028(7)
N52 0.050(10) 0.038(9) 0.039(8) -0.006(7) 0.005(8) 0.000(7)
N53 0.053(10) 0.039(8) 0.030(8) -0.010(7) 0.009(7) 0.006(7)
N54 0.038(10) 0.022(7) 0.052(9) -0.005(7) -0.006(7) 0.014(7)
C541 0.043(12) 0.041(10) 0.044(10) -0.008(8) -0.008(9) 0.016(9)
C542 0.088(16) 0.072(13) 0.068(13) -0.011(11) -0.001(12) -0.022(12)
C543 0.101(18) 0.127(18) 0.081(15) -0.033(14) -0.042(14) -0.031(15)
C544 0.068(15) 0.107(16) 0.096(16) -0.025(13) 0.004(13) -0.030(13)
C545 0.049(14) 0.110(15) 0.083(14) -0.006(13) 0.023(12) 0.003(12)
C546 0.076(15) 0.075(14) 0.070(14) 0.013(11) 0.026(12) 0.006(12)
N55 0.009(9) 0.044(8) 0.056(9) 0.007(7) 0.002(7) 0.005(7)
C551 0.025(11) 0.061(11) 0.051(11) -0.001(9) 0.005(9) 0.011(9)
C552 0.041(14) 0.143(17) 0.086(14) -0.047(13) 0.018(12) -0.021(12)
C553 0.057(15) 0.146(18) 0.116(17) -0.045(15) 0.011(13) -0.044(14)
C554 0.020(13) 0.115(15) 0.126(17) -0.005(14) 0.014(12) -0.007(11)
C555 0.039(15) 0.136(17) 0.116(17) 0.004(15) 0.000(13) 0.003(13)
C556 0.035(13) 0.087(14) 0.079(13) -0.003(11) 0.022(11) 0.003(10)
N56 0.036(10) 0.035(8) 0.066(10) 0.000(7) -0.010(8) 0.008(7)
C561 0.038(12) 0.064(11) 0.064(12) 0.020(10) 0.002(10) 0.016(10)
C562 0.071(16) 0.091(14) 0.072(13) 0.019(11) -0.004(12) -0.017(12)
C563 0.073(17) 0.121(17) 0.143(19) 0.033(15) 0.001(15) -0.014(14)
C564 0.048(15) 0.19(2) 0.108(17) 0.042(15) 0.001(13) 0.005(14)
C565 0.061(16) 0.21(2) 0.074(15) 0.010(15) 0.008(12) -0.010(15)
C566 0.045(15) 0.157(18) 0.081(14) 0.017(14) 0.001(12) 0.022(13)
N57 0.073(12) 0.033(8) 0.056(9) -0.019(7) 0.010(8) -0.026(8)
C571 0.067(14) 0.049(11) 0.077(13) 0.008(10) -0.007(11) -0.029(10)
C572 0.069(17) 0.079(15) 0.23(2) 0.053(15) -0.082(16) -0.017(13)
C573 0.10(2) 0.082(15) 0.26(2) 0.078(17) -0.059(18) -0.046(14)
C574 0.073(17) 0.073(14) 0.18(2) -0.005(15) -0.022(15) -0.041(13)
C575 0.094(18) 0.094(15) 0.132(18) 0.027(14) -0.045(14) -0.040(14)
C576 0.070(16) 0.083(14) 0.123(17) 0.013(13) -0.009(13) -0.020(12)
P61 0.052(4) 0.040(3) 0.053(4) 0.004(3) 0.017(3) 0.022(3)
P62 0.038(4) 0.034(3) 0.038(3) -0.004(2) 0.001(2) 0.007(2)
P63 0.100(6) 0.068(4) 0.033(3) 0.009(3) 0.018(3) 0.033(4)
Cl61 0.274(12) 0.134(6) 0.145(7) 0.074(5) 0.162(8) 0.093(7)
Cl62 0.256(12) 0.183(8) 0.069(5) -0.026(5) -0.081(6) 0.085(8)
N61 0.045(11) 0.053(9) 0.023(8) -0.003(7) 0.010(7) 0.016(8)
N62 0.081(12) 0.039(9) 0.037(9) 0.009(7) 0.033(8) 0.014(8)
N63 0.098(13) 0.058(10) 0.026(8) 0.001(8) 0.019(8) 0.016(9)
N64 0.043(10) 0.054(9) 0.076(11) 0.024(8) 0.030(8) 0.022(8)
N65 0.072(11) 0.042(9) 0.080(11) 0.009(8) 0.029(9) 0.002(8)
N66 0.059(12) 0.065(10) 0.043(9) -0.035(8) 0.008(8) -0.014(8)
C661 0.074(14) 0.030(10) 0.056(11) -0.011(9) 0.021(10) -0.009(10)
C662 0.117(19) 0.077(14) 0.090(15) 0.023(13) -0.027(14) -0.054(13)
C663 0.089(17) 0.077(14) 0.114(17) 0.023(13) -0.027(14) -0.030(13)
C664 0.065(15) 0.065(13) 0.098(15) 0.007(12) -0.010(12) -0.037(11)
C665 0.109(18) 0.054(13) 0.120(17) 0.029(13) -0.006(15) -0.049(12)
C666 0.088(16) 0.067(14) 0.100(16) 0.015(12) -0.003(13) 0.003(12)
N67 0.036(11) 0.065(10) 0.051(10) -0.005(8) -0.012(8) 0.020(8)
C671 0.057(14) 0.055(11) 0.060(12) 0.014(10) -0.005(10) 0.008(10)
C672 0.082(16) 0.071(13) 0.062(13) -0.003(11) -0.001(12) 0.013(12)
C673 0.079(18) 0.115(17) 0.147(19) 0.060(15) 0.013(15) -0.030(14)
C674 0.037(14) 0.135(17) 0.117(17) 0.048(14) -0.006(12) -0.005(12)
C675 0.091(18) 0.155(18) 0.074(15) 0.034(14) -0.027(13) 0.005(15)
C676 0.061(16) 0.113(16) 0.089(15) 0.029(13) -0.036(12) 0.008(12)

loop_
_geom_bond_atom_site_label_1
_geom_bond_atom_site_label_2
_geom_bond_distance
_geom_bond_site_symmetry_2
_geom_bond_publ_flag
C11 N11 1.497(19) . ?
C11 C12 1.52(2) . ?
C12 C22 1.272(16) . ?
C21 C22 1.49(2) . ?
C21 N21 1.512(19) . ?
P11 N13 1.555(14) . ?
P11 N15 1.589(12) . ?
P11 N14 1.653(13) . ?
P11 N11 1.678(13) . ?
P12 N12 1.559(14) . ?
P12 N16 1.611(12) . ?
P12 N17 1.656(13) . ?
P12 N11 1.708(13) . ?
P13 N12 1.572(14) . ?
P13 N13 1.580(15) . ?
P13 Cl12 1.984(9) . ?
P13 Cl11 2.012(9) . ?
N14 C141 1.465(11) . ?
C141 C146 1.515(11) . ?
C141 C142 1.518(11) . ?
C142 C143 1.482(12) . ?
C143 C144 1.516(12) . ?
C144 C145 1.509(12) . ?
C145 C146 1.483(12) . ?
N15 C151 1.459(11) . ?
C151 C152 1.517(12) . ?
C151 C156 1.524(11) . ?
C152 C153 1.508(13) . ?
C153 C154 1.514(12) . ?
C154 C155 1.513(12) . ?
C155 C156 1.510(12) . ?
N16 C161 1.458(11) . ?
C161 C162 1.508(11) . ?
C161 C166 1.513(11) . ?
C162 C163 1.504(12) . ?
C163 C164 1.508(12) . ?
C164 C165 1.511(12) . ?
C165 C166 1.506(12) . ?
N17 C171 1.477(11) . ?
C171 C176 1.516(11) . ?
C171 C172 1.523(11) . ?
C172 C173 1.504(12) . ?
C173 C174 1.505(12) . ?
C174 C175 1.526(12) . ?
C175 C176 1.501(12) . ?
P21 N22 1.588(13) . ?
P21 N24 1.621(13) . ?
P21 N25 1.652(13) . ?
P21 N21 1.691(13) . ?
P22 N23 1.575(13) . ?
P22 N27 1.578(12) . ?
P22 N26 1.655(13) . ?
P22 N21 1.665(13) . ?
P23 N22 1.522(13) . ?
P23 N23 1.541(14) . ?
P23 Cl22 1.999(8) . ?
P23 Cl21 2.008(7) . ?
N24 C241 1.453(11) . ?
C241 C242 1.508(11) . ?
C241 C246 1.512(11) . ?
C242 C243 1.498(12) . ?
C243 C244 1.501(12) . ?
C244 C245 1.509(12) . ?
C245 C246 1.516(13) . ?
N25 C251 1.470(11) . ?
C251 C252 1.517(11) . ?
C251 C256 1.526(11) . ?
C252 C253 1.495(12) . ?
C253 C254 1.519(12) . ?
C254 C255 1.501(12) . ?
C255 C256 1.473(12) . ?
N26 C261 1.479(11) . ?
C261 C262 1.512(11) . ?
C261 C266 1.532(11) . ?
C262 C263 1.492(12) . ?
C263 C264 1.512(12) . ?
C264 C265 1.523(12) . ?
C265 C266 1.485(12) . ?
N27 C271 1.461(11) . ?
C271 C276 1.505(11) . ?
C271 C272 1.510(11) . ?
C272 C273 1.511(12) . ?
C273 C274 1.509(12) . ?
C274 C275 1.511(12) . ?
C275 C276 1.506(12) . ?
C31 C32 1.54(2) . ?
C31 N31 1.553(19) . ?
C32 C42 1.298(16) . ?
C41 C42 1.45(2) . ?
C41 N41 1.472(18) . ?
P31 N34 1.566(12) . ?
P31 N33 1.571(14) . ?
P31 N35 1.609(13) . ?
P31 N31 1.699(13) . ?
P32 N32 1.548(14) . ?
P32 N37 1.610(12) . ?
P32 N36 1.628(13) . ?
P32 N31 1.667(13) . ?
P33 N33 1.563(14) . ?
P33 N32 1.568(15) . ?
P33 Cl32 1.986(8) . ?
P33 Cl31 1.993(8) . ?
N34 C341 1.460(11) . ?
C341 C346 1.501(11) . ?
C341 C342 1.533(12) . ?
C342 C343 1.496(12) . ?
C343 C344 1.512(12) . ?
C344 C345 1.506(12) . ?
C345 C346 1.491(12) . ?
N35 C351 1.473(11) . ?
C351 C356 1.503(11) . ?
C351 C352 1.517(12) . ?
C352 C353 1.493(12) . ?
C353 C354 1.494(12) . ?
C354 C355 1.503(13) . ?
C355 C356 1.493(12) . ?
N36 C361 1.469(11) . ?
C361 C362 1.511(11) . ?
C361 C366 1.512(11) . ?
C362 C363 1.499(12) . ?
C363 C364 1.495(12) . ?
C364 C365 1.502(12) . ?
C365 C366 1.499(12) . ?
N37 C371 1.454(11) . ?
C371 C376 1.496(11) . ?
C371 C372 1.498(11) . ?
C372 C373 1.508(12) . ?
C373 C374 1.512(12) . ?
C374 C375 1.504(12) . ?
C375 C376 1.500(12) . ?
P41 N43 1.568(13) . ?
P41 N44 1.602(13) . ?
P41 N45 1.626(11) . ?
P41 N41 1.684(12) . ?
P42 N42 1.585(13) . ?
P42 N46 1.598(11) . ?
P42 N47 1.603(12) . ?
P42 N41 1.708(12) . ?
P43 N42 1.554(13) . ?
P43 N43 1.600(13) . ?
P43 Cl41 1.995(7) . ?
P43 Cl42 2.005(7) . ?
N44 C441 1.464(10) . ?
C441 C442 1.489(11) . ?
C441 C446 1.507(11) . ?
C442 C443 1.490(12) . ?
C443 C444 1.516(12) . ?
C444 C445 1.505(12) . ?
C445 C446 1.505(12) . ?
N45 C451 1.471(11) . ?
C451 C456 1.507(11) . ?
C451 C452 1.528(11) . ?
C452 C453 1.502(12) . ?
C453 C454 1.517(12) . ?
C454 C455 1.501(12) . ?
C455 C456 1.509(12) . ?
N46 C461 1.467(11) . ?
C461 C466 1.493(11) . ?
C461 C462 1.507(11) . ?
C462 C463 1.495(12) . ?
C463 C464 1.497(12) . ?
C464 C465 1.516(13) . ?
C465 C466 1.512(13) . ?
N47 C471 1.459(11) . ?
C471 C476 1.510(12) . ?
C471 C472 1.514(12) . ?
C472 C473 1.509(13) . ?
C473 C474 1.516(13) . ?
C474 C475 1.507(13) . ?
C475 C476 1.511(12) . ?
C51 C52 1.43(2) . ?
C51 N51 1.530(19) . ?
C52 C62 1.36(2) . ?
C61 C62 1.46(2) . ?
C61 N61 1.51(2) . ?
P51 N53 1.569(13) . ?
P51 N55 1.605(12) . ?
P51 N54 1.614(11) . ?
P51 N51 1.690(12) . ?
P52 N56 1.568(13) . ?
P52 N52 1.568(14) . ?
P52 N57 1.615(12) . ?
P52 N51 1.729(12) . ?
P53 N53 1.575(13) . ?
P53 N52 1.582(13) . ?
P53 Cl51 1.992(7) . ?
P53 Cl52 1.998(7) . ?
N54 C541 1.463(11) . ?
C541 C542 1.509(11) . ?
C541 C546 1.509(11) . ?
C542 C543 1.518(12) . ?
C543 C544 1.514(12) . ?
C544 C545 1.504(12) . ?
C545 C546 1.511(12) . ?
N55 C551 1.464(11) . ?
C551 C552 1.514(12) . ?
C551 C556 1.520(11) . ?
C552 C553 1.490(12) . ?
C553 C554 1.506(12) . ?
C554 C555 1.522(12) . ?
C555 C556 1.504(12) . ?
N56 C561 1.465(11) . ?
C561 C566 1.510(12) . ?
C561 C562 1.523(12) . ?
C562 C563 1.496(12) . ?
C563 C564 1.505(12) . ?
C564 C565 1.522(12) . ?
C565 C566 1.477(12) . ?
N57 C571 1.477(11) . ?
C571 C572 1.497(12) . ?
C571 C576 1.512(12) . ?
C572 C573 1.510(12) . ?
C573 C574 1.510(13) . ?
C574 C575 1.508(12) . ?
C575 C576 1.501(12) . ?
P61 N64 1.551(13) . ?
P61 N63 1.599(14) . ?
P61 N65 1.671(13) . ?
P61 N61 1.713(14) . ?
P62 N67 1.574(13) . ?
P62 N62 1.605(13) . ?
P62 N66 1.631(12) . ?
P62 N61 1.675(14) . ?
P63 N63 1.522(15) . ?
P63 N62 1.548(14) . ?
P63 Cl61 1.961(9) . ?
P63 Cl62 1.990(10) . ?
N64 C641 1.442(10) . ?
C641 C646 1.477(12) . ?
C641 C64B 1.494(13) . ?
C641 C642 1.530(12) . ?
C641 C64F 1.537(13) . ?
C642 C643 1.488(13) . ?
C643 C644 1.505(13) . ?
C644 C64E 1.490(13) . ?
C644 C64C 1.500(13) . ?
C644 C645 1.529(13) . ?
C645 C646 1.517(13) . ?
C64B C64C 1.494(13) . ?
C64E C64F 1.493(13) . ?
N65 C651 1.449(13) . ?
N65 C65A 1.472(13) . ?
C651 C652 1.510(13) . ?
C651 C656 1.516(13) . ?
C652 C653 1.501(14) . ?
C653 C654 1.512(14) . ?
C654 C655 1.506(14) . ?
C655 C656 1.507(14) . ?
C65A C65F 1.512(13) . ?
C65A C65B 1.521(13) . ?
C65B C65C 1.504(14) . ?
C65C C65D 1.516(14) . ?
C65D C65E 1.505(14) . ?
C65E C65F 1.497(13) . ?
N66 C661 1.458(11) . ?
C661 C662 1.504(11) . ?
C661 C666 1.514(11) . ?
C662 C663 1.505(12) . ?
C663 C664 1.501(12) . ?
C664 C665 1.500(12) . ?
C665 C666 1.508(12) . ?
N67 C671 1.454(11) . ?
C671 C672 1.512(12) . ?
C671 C676 1.519(11) . ?
C672 C673 1.499(12) . ?
C673 C674 1.511(12) . ?
C674 C675 1.506(12) . ?
C675 C676 1.479(12) . ?
C100 Cl1A 1.796(14) . ?
C100 Cl1B 1.801(14) . ?
C100 Cl1C 1.853(14) . ?
C200 Cl2A 1.752(12) . ?
C200 Cl2C 1.756(12) . ?
C200 Cl2B 1.791(12) . ?
C300 Cl3A 1.805(15) . ?
C300 Cl3C 1.817(15) . ?
C300 Cl3B 1.829(15) . ?
C400 Cl4B 1.777(14) . ?
C400 Cl4C 1.794(14) . ?
C400 Cl4A 1.813(14) . ?
C500 Cl5B 1.793(15) . ?
C500 Cl5A 1.796(15) . ?
C500 Cl5C 1.798(15) . ?
Cl5C Cl5C 1.67(5) 2_676 ?
C50' Cl5X 1.774(14) . ?
C50' Cl5Y 1.795(14) . ?
C50' Cl5Z 1.840(14) . ?
C600 Cl6B 1.760(14) . ?
C600 Cl6A 1.809(14) . ?
C600 Cl6C 1.817(15) . ?
